data_7062366
loop_
_publ_author_name
'Qian, Wang'
'Liu, Xiao-Lin'
'Tan, Bing-Chang'
'Song, Ying'
'Jiang, Long-Long'
'Wu, Xin-Tao'
'Sheng, Tian-Lu'

_publ_section_title
;
 MMCT energy change in cyanidometal-bridged trinuclear complexes by
 changing the ligand electron donating ability
;
_journal_issue 15
_journal_name_full 'New Journal of Chemistry'
_journal_page_first 7134
_journal_page_last 7142
_journal_paper_doi 10.1039/D2NJ06104J
_journal_volume 47
_journal_year 2023
_chemical_formula_moiety 'C98 H105 Fe2 N6 P4 Ru, 2(F6 P), C H2 Cl2'
_chemical_formula_sum 'C99 H107 Cl2 F12 Fe2 N6 P6 Ru'
_chemical_formula_weight 2078.39
_space_group_crystal_system monoclinic
_space_group_IT_number 4
_space_group_name_Hall 'P 2yb'
_space_group_name_H-M_alt 'P 1 21 1'
_atom_sites_solution_hydrogens geom
_atom_sites_solution_primary dual
_audit_creation_date 2022-10-10
_audit_creation_method
;
Olex2 1.3
(compiled 2020.11.12 svn.r5f609507 for OlexSys, GUI svn.r6408)
;
_audit_update_record
;
2022-12-14 deposited with the CCDC.	2023-03-14 downloaded from the CCDC.
;
_cell_angle_alpha 90
_cell_angle_beta 106.015(2)
_cell_angle_gamma 90
_cell_formula_units_Z 2
_cell_length_a 15.2693(2)
_cell_length_b 16.9532(2)
_cell_length_c 19.1955(3)
_cell_measurement_reflns_used 19186
_cell_measurement_temperature 100.00(10)
_cell_measurement_theta_max 59.9720
_cell_measurement_theta_min 2.6150
_cell_volume 4776.16(12)
_computing_cell_refinement 'CrysAlisPro 1.171.41.98a (Rigaku OD, 2021)'
_computing_data_collection 'CrysAlisPro 1.171.41.98a (Rigaku OD, 2021)'
_computing_data_reduction 'CrysAlisPro 1.171.41.98a (Rigaku OD, 2021)'
_computing_molecular_graphics 'Olex2 1.3 (Dolomanov et al., 2009)'
_computing_publication_material 'Olex2 1.3 (Dolomanov et al., 2009)'
_computing_structure_refinement 'SHELXL 2018/3 (Sheldrick, 2015)'
_computing_structure_solution 'SHELXT 2018/2 (Sheldrick, 2018)'
_diffrn_ambient_environment N~2~
_diffrn_ambient_temperature 100.00(10)
_diffrn_detector 'Hybrid Pixel Array Detector'
_diffrn_detector_area_resol_mean 10.0000
_diffrn_detector_type HyPix
_diffrn_measured_fraction_theta_full 0.999
_diffrn_measured_fraction_theta_max 0.977
_diffrn_measurement_details
;
List of Runs (angles in degrees, time in seconds):

  # Type    Start    End  Width  t~exp~   \w     \q     \k     \f   Frames
#--------------------------------------------------------------------------
  1  \w      0.00  70.00   0.50    0.05    --   76.11 -37.00 167.00  140
  2  \w     61.00 105.00   0.50    0.05    --   76.11-125.00  60.00   88
  3  \w     22.00  50.00   0.50    0.05    --   76.11-125.00  60.00   56
  4  \w      1.00  62.00   0.50    0.05    --   76.11 -38.00-120.00  122
  5  \w     79.00 104.00   0.50    0.05    --   76.11  37.00 -36.00   50
  6  \w    -15.00  77.00   0.50    0.05    --   -0.94  37.00 -36.00  184
  7  \w    -57.00  -5.00   0.50    0.05    --  -77.99  38.00  60.00  104
  8  \w    -69.00  -1.00   0.50    0.05    --  -77.99  38.00 120.00  136
  9  \w    -65.00   0.00   0.50    0.05    --  -77.99  37.00 -36.00  130
 10  \w    -78.00 -52.00   0.50    0.05    --  -77.99  57.00 150.00   52
 11  \w    -37.00  -9.00   0.50    0.05    --  -77.99  57.00 150.00   56
 12  \w    -71.00  -4.00   0.50    0.05    --  -77.99  38.00 150.00  134
 13  \w   -155.00 -56.00   0.50    0.05    --  -77.99 -37.00 167.00  198
 14  \w   -113.00 -87.00   0.50    0.05    --  -77.99-125.00 -60.00   52
 15  \w   -142.00 -89.00   0.50    0.05    --  -77.99 -99.00 -90.00  106
 16  \w   -152.00-127.00   0.50    0.05    --  -77.99-125.00 -60.00   50
 17  \w    -62.00 -21.00   0.50    0.05    --   -0.94 -37.00 167.00   82
 18  \w     -7.00  38.00   0.50    0.05    --   -0.94 -99.00-180.00   90
;
_diffrn_measurement_device 'four-circle diffractometer'
_diffrn_measurement_device_type 'Synergy Custom(Liquid MetalJet D2+)'
_diffrn_measurement_method '\w scans'
_diffrn_orient_matrix_type 'CrysAlisPro convention (1999,Acta A55,543-557)'
_diffrn_orient_matrix_UB_11 -0.0359251000
_diffrn_orient_matrix_UB_12 0.0153796000
_diffrn_orient_matrix_UB_13 -0.0705507000
_diffrn_orient_matrix_UB_21 -0.0721460000
_diffrn_orient_matrix_UB_22 0.0337667000
_diffrn_orient_matrix_UB_23 0.0148490000
_diffrn_orient_matrix_UB_31 0.0427955000
_diffrn_orient_matrix_UB_32 0.0697125000
_diffrn_orient_matrix_UB_33 0.0084258000
_diffrn_radiation_monochromator mirror
_diffrn_radiation_probe x-ray
_diffrn_radiation_type 'Ga K\a'
_diffrn_radiation_wavelength 1.3405
_diffrn_reflns_av_R_equivalents 0.0480
_diffrn_reflns_av_unetI/netI 0.0562
_diffrn_reflns_Laue_measured_fraction_full 0.999
_diffrn_reflns_Laue_measured_fraction_max 0.977
_diffrn_reflns_limit_h_max 19
_diffrn_reflns_limit_h_min -19
_diffrn_reflns_limit_k_max 21
_diffrn_reflns_limit_k_min -12
_diffrn_reflns_limit_l_max 24
_diffrn_reflns_limit_l_min -24
_diffrn_reflns_number 39077
_diffrn_reflns_point_group_measured_fraction_full 0.766
_diffrn_reflns_point_group_measured_fraction_max 0.728
_diffrn_reflns_theta_full 53.543
_diffrn_reflns_theta_max 60.174
_diffrn_reflns_theta_min 2.082
_diffrn_source 'micro-focus metaljet'
_exptl_absorpt_coefficient_mu 3.888
_exptl_absorpt_correction_T_max 1.00000
_exptl_absorpt_correction_T_min 0.29338
_exptl_absorpt_correction_type multi-scan
_exptl_absorpt_process_details
;
CrysAlisPro 1.171.41.98a (Rigaku Oxford Diffraction, 2021)
Empirical absorption correction using spherical harmonics,
implemented in SCALE3 ABSPACK scaling algorithm.
;
_exptl_crystal_colour 'clear light red'
_exptl_crystal_colour_lustre clear
_exptl_crystal_colour_modifier light
_exptl_crystal_colour_primary red
_exptl_crystal_density_diffrn 1.445
_exptl_crystal_description block
_exptl_crystal_F_000 2142
_exptl_crystal_size_max 0.25
_exptl_crystal_size_mid 0.17
_exptl_crystal_size_min 0.1
_refine_diff_density_max 1.482
_refine_diff_density_min -0.788
_refine_diff_density_rms 0.100
_refine_ls_abs_structure_details
;
 Flack x determined using 3780 quotients [(I+)-(I-)]/[(I+)+(I-)]
 (Parsons, Flack and Wagner, Acta Cryst. B69 (2013) 249-259).
;
_refine_ls_abs_structure_Flack -0.001(4)
_refine_ls_extinction_method none
_refine_ls_goodness_of_fit_ref 1.029
_refine_ls_hydrogen_treatment constr
_refine_ls_matrix_type full
_refine_ls_number_parameters 1163
_refine_ls_number_reflns 15784
_refine_ls_number_restraints 1
_refine_ls_restrained_S_all 1.029
_refine_ls_R_factor_all 0.0608
_refine_ls_R_factor_gt 0.0539
_refine_ls_shift/su_max 0.001
_refine_ls_shift/su_mean 0.000
_refine_ls_structure_factor_coef Fsqd
_refine_ls_weighting_details 'w=1/[\s^2^(Fo^2^)+(0.1011P)^2^] where P=(Fo^2^+2Fc^2^)/3'
_refine_ls_weighting_scheme calc
_refine_ls_wR_factor_gt 0.1368
_refine_ls_wR_factor_ref 0.1436
_reflns_Friedel_coverage 0.441
_reflns_Friedel_fraction_full 0.515
_reflns_Friedel_fraction_max 0.461
_reflns_number_gt 14015
_reflns_number_total 15784
_reflns_threshold_expression 'I > 2\s(I)'
_cod_data_source_file d2nj06104j2.cif
_cod_data_source_block a
_cod_depositor_comments 'Adding full bibliography for 7062365--7062373.cif.'
_cod_database_code 7062366
_shelx_shelxl_version_number 2018/3
_chemical_oxdiff_formula 'C H N P F Cl Ru Fe '
_chemical_oxdiff_usercomment 'C H N P F Cl Ru Fe '
_shelx_space_group_comment
;
The symmetry employed for this shelxl refinement is uniquely defined
by the following loop, which should always be used as a source of
symmetry information in preference to the above space-group names.
They are only intended as comments.
;
_shelx_estimated_absorpt_t_max 0.697
_shelx_estimated_absorpt_t_min 0.443
_reflns_odcompleteness_completeness 99.91
_reflns_odcompleteness_iscentric 1
_reflns_odcompleteness_theta 56.82
_olex2_refinement_description
;
1. Fixed Uiso
 At 1.2 times of:
  All C(H) groups, All C(H,H) groups
 At 1.5 times of:
  All C(H,H,H) groups
2.a Ternary CH refined with riding coordinates:
 C01S(H01S), C02F(H02J), C037(H037)
2.b Secondary CH2 refined with riding coordinates:
 C016(H01A,H01B), C028(H02A,H02B), C02Z(H2,HB), C03A(H03D,H03E), C03C(H03V,H03W)
2.c Aromatic/amide H refined with riding coordinates:
 C00O(H00O), C00S(H00S), C00T(H00T), C00W(H00W), C00Y(H00Y), C010(H010),
 C011(H011), C013(H013), C014(H014), C019(H019), C01A(H01C), C01B(H01D),
 C01C(H01E), C01D(H01F), C01E(H01G), C01G(H01K), C01J(H01L), C01L(H01M),
 C01M(H01N), C01N(H01O), C01O(H01P), C01R(H01R), C01T(H01T), C01V(H01V),
 C01W(H01W), C01X(H01X), C01Y(H01Y), C020(H020), C021(H021), C023(H023),
 C024(H024), C025(H025), C026(H026), C027(H027), C029(H029), C02A(H02C),
 C02B(H02D), C02C(H02E), C02E(H02I), C02G(H02K), C02H(H02L), C02I(H02M),
 C02J(H02N), C02K(H02O), C02L(H02P), C02M(H02Q), C02N(H02R), C02P(H02S),
 C02Q(H02T), C02R(H02U), C02S(H02V), C02T(H02W), C02U(H02X), C02V(H02Y),
 C02W(H02Z), C02Y(H1), C030(H030), C031(H031), C032(H032), C033(H033),
 C036(H036), C038(H038), C039(H039), C03E(H03L)
2.d Idealised Me refined as rotating group:
 C01F(H01H,H01I,H01J), C02D(H02F,H02G,H02H), C02X(H02,H,HA), C035(H03A,H03B,
 H03C), C03B(H03F,H03G,H03H), C03D(H03I,H03J,H03K), C03F(H03M,H03N,H03O),
 C03H(H03P,H03Q,H03R), C03I(H03S,H03T,H03U), C3(H3A,H3B,H3C)
;
_olex2_submission_special_instructions 'No special instructions were received'
_oxdiff_exptl_absorpt_empirical_details
;
Empirical correction (ABSPACK) includes:
- Absorption correction using spherical harmonics
- Frame scaling
;
_oxdiff_exptl_absorpt_empirical_full_max 2.599
_oxdiff_exptl_absorpt_empirical_full_min 0.550

loop_
_space_group_symop_operation_xyz
'x, y, z'
'-x, y+1/2, -z'

loop_
_atom_site_label
_atom_site_type_symbol
_atom_site_fract_x
_atom_site_fract_y
_atom_site_fract_z
_atom_site_U_iso_or_equiv
_atom_site_adp_type
_atom_site_occupancy
_atom_site_site_symmetry_order
_atom_site_calc_flag
_atom_site_refinement_flags_posn
_atom_site_refinement_flags_adp
_atom_site_refinement_flags_occupancy
_atom_site_disorder_assembly
_atom_site_disorder_group
Ru1 Ru -0.21821(3) -0.50051(3) -0.24530(2) 0.02558(12) Uani 1 1 d . . . . .
Fe2 Fe -0.09764(6) -0.41404(6) -0.45851(5) 0.0257(2) Uani 1 1 d . . . . .
Fe1 Fe -0.37086(6) -0.60106(6) -0.05600(5) 0.0265(2) Uani 1 1 d . . . . .
P2 P -0.26253(11) -0.56903(10) 0.03943(9) 0.0281(4) Uani 1 1 d . . . . .
P3 P -0.20717(11) -0.47152(10) -0.54244(9) 0.0270(3) Uani 1 1 d . . . . .
P1 P -0.42325(10) -0.48199(9) -0.04525(9) 0.0270(3) Uani 1 1 d . . . . .
P4 P -0.02120(10) -0.52439(10) -0.45939(9) 0.0264(3) Uani 1 1 d . . . . .
P008 P -0.23767(13) -0.18691(11) 0.03376(10) 0.0344(4) Uani 1 1 d . . . . .
Cl09 Cl -0.32614(17) -0.91208(14) -0.31407(12) 0.0585(5) Uani 1 1 d . . . . .
P00A P -0.32034(16) -0.78295(13) -0.53031(12) 0.0474(5) Uani 1 1 d . . . . .
Cl0B Cl -0.44517(19) -0.7875(2) -0.28887(15) 0.0781(8) Uani 1 1 d . . . . .
F00C F -0.2833(3) -0.1197(3) 0.0711(2) 0.0419(10) Uani 1 1 d . . . . .
F00D F -0.2171(4) -0.1228(3) -0.0203(3) 0.0574(13) Uani 1 1 d . . . . .
F00E F -0.3338(3) -0.2038(3) -0.0239(3) 0.0613(14) Uani 1 1 d . . . . .
F00F F -0.2905(3) -0.7047(3) -0.4856(3) 0.0588(14) Uani 1 1 d . . . . .
F00G F -0.4174(3) -0.7763(3) -0.5133(3) 0.0612(14) Uani 1 1 d . . . . .
F00H F -0.1421(3) -0.1701(3) 0.0892(3) 0.0516(12) Uani 1 1 d . . . . .
F00I F -0.1930(3) -0.2544(3) -0.0037(2) 0.0507(11) Uani 1 1 d . . . . .
F00J F -0.2601(4) -0.2509(3) 0.0868(3) 0.0603(13) Uani 1 1 d . . . . .
N1 N -0.3049(4) -0.5540(3) -0.1188(3) 0.0282(12) Uani 1 1 d . . . . .
F00L F -0.3599(4) -0.7329(4) -0.6012(3) 0.0770(17) Uani 1 1 d . . . . .
C00M C -0.4824(4) -0.4615(4) 0.0234(4) 0.0285(13) Uani 1 1 d . . . . .
N4 N -0.1706(4) -0.6158(3) -0.2434(3) 0.0305(12) Uani 1 1 d . . . . .
C00O C -0.4662(5) -0.3932(4) 0.0654(4) 0.0344(15) Uani 1 1 d . . . . .
H00O H -0.424459 -0.354978 0.057548 0.041 Uiso 1 1 calc R U . . .
C00P C 0.0575(4) -0.5611(4) -0.3753(4) 0.0328(15) Uani 1 1 d . . . . .
N5 N -0.0917(3) -0.4647(3) -0.1765(3) 0.0278(11) Uani 1 1 d . . . . .
N2 N -0.1435(3) -0.4571(3) -0.3814(3) 0.0277(12) Uani 1 1 d . . . . .
C00S C -0.1319(6) -0.3033(4) -0.5034(5) 0.0421(18) Uani 1 1 d . . . . .
H00S H -0.186204 -0.292486 -0.540554 0.050 Uiso 1 1 calc R U . . .
C00T C -0.1207(5) -0.2978(4) -0.4313(4) 0.0388(17) Uani 1 1 d . . . . .
H00T H -0.166168 -0.282095 -0.408918 0.047 Uiso 1 1 calc R U . . .
N3 N -0.3451(3) -0.5358(3) -0.3137(3) 0.0275(11) Uani 1 1 d . . . . .
C00V C -0.2281(5) -0.4327(4) -0.6343(4) 0.0332(14) Uani 1 1 d . . . . .
C00W C -0.1288(5) -0.6511(5) -0.0076(4) 0.0420(18) Uani 1 1 d . . . . .
H00W H -0.176944 -0.665706 -0.048588 0.050 Uiso 1 1 calc R U . . .
C2 C -0.1708(4) -0.4749(4) -0.3330(3) 0.0263(13) Uani 1 1 d . . . . .
C00Y C -0.4567(5) -0.6707(4) -0.1375(4) 0.0327(14) Uani 1 1 d . . . . .
H00Y H -0.481974 -0.654774 -0.186385 0.039 Uiso 1 1 calc R U . . .
N6 N -0.2633(3) -0.3848(4) -0.2452(3) 0.0307(12) Uani 1 1 d . . . . .
C010 C -0.1694(5) -0.4511(5) -0.6772(4) 0.0399(17) Uani 1 1 d . . . . .
H010 H -0.120712 -0.487188 -0.659673 0.048 Uiso 1 1 calc R U . . .
C011 C 0.0299(5) -0.3711(5) -0.1458(4) 0.0426(18) Uani 1 1 d . . . . .
H011 H 0.054945 -0.323127 -0.157183 0.051 Uiso 1 1 calc R U . . .
C012 C -0.5152(4) -0.5884(5) -0.3977(4) 0.0391(16) Uani 1 1 d . . . . .
C013 C -0.3357(6) -0.5928(6) 0.2292(4) 0.051(2) Uani 1 1 d . . . . .
H013 H -0.372288 -0.565462 0.254089 0.061 Uiso 1 1 calc R U . . .
C014 C -0.3907(4) -0.5205(4) -0.5740(4) 0.0362(16) Uani 1 1 d . . . . .
H014 H -0.375324 -0.560115 -0.603581 0.043 Uiso 1 1 calc R U . . .
C015 C -0.3236(4) -0.4703(5) -0.5342(4) 0.0332(15) Uani 1 1 d . . . . .
C016 C -0.1822(5) -0.5769(4) -0.5502(4) 0.0324(14) Uani 1 1 d . . . . .
H01A H -0.237993 -0.608385 -0.554212 0.039 Uiso 1 1 calc R U . . .
H01B H -0.162381 -0.585793 -0.594517 0.039 Uiso 1 1 calc R U . . .
C017 C -0.3130(5) -0.2217(5) -0.2519(4) 0.0403(17) Uani 1 1 d . . . . .
C018 C -0.1458(4) -0.6020(4) 0.0449(4) 0.0338(15) Uani 1 1 d . . . . .
C019 C -0.3244(5) -0.5637(5) 0.1643(4) 0.0390(17) Uani 1 1 d . . . . .
H019 H -0.353612 -0.515913 0.144735 0.047 Uiso 1 1 calc R U . . .
C01A C -0.4797(5) -0.5134(5) -0.5709(4) 0.0465(19) Uani 1 1 d . . . . .
H01C H -0.525471 -0.547115 -0.599321 0.056 Uiso 1 1 calc R U . . .
C01B C 0.1293(5) -0.4926(5) -0.5113(4) 0.0393(16) Uani 1 1 d . . . . .
H01D H 0.145188 -0.455547 -0.472705 0.047 Uiso 1 1 calc R U . . .
C01C C -0.3467(4) -0.4136(4) -0.4891(4) 0.0328(14) Uani 1 1 d . . . . .
H01E H -0.301138 -0.379613 -0.460847 0.039 Uiso 1 1 calc R U . . .
C01D C 0.1859(5) -0.5016(5) -0.5574(5) 0.0486(19) Uani 1 1 d . . . . .
H01F H 0.239782 -0.470835 -0.549801 0.058 Uiso 1 1 calc R U . . .
C01E C -0.0514(4) -0.3990(5) -0.1906(4) 0.0375(16) Uani 1 1 d . . . . .
H01G H -0.079823 -0.370107 -0.233310 0.045 Uiso 1 1 calc R U . . .
C01F C 0.2423(5) -0.4078(5) -0.0686(5) 0.0429(18) Uani 1 1 d . . . . .
H01H H 0.300351 -0.386306 -0.039241 0.064 Uiso 1 1 calc R U . . .
H01I H 0.230116 -0.388290 -0.118402 0.064 Uiso 1 1 calc R U . . .
H01J H 0.245658 -0.465567 -0.068610 0.064 Uiso 1 1 calc R U . . .
C01G C -0.4361(4) -0.4071(5) -0.4854(4) 0.0390(16) Uani 1 1 d . . . . .
H01K H -0.451892 -0.368487 -0.455131 0.047 Uiso 1 1 calc R U . . .
C01H C 0.0746(5) -0.4127(5) -0.0845(4) 0.0440(18) Uani 1 1 d . . . . .
C1 C -0.2705(4) -0.5297(4) -0.1613(4) 0.0287(13) Uani 1 1 d . . . . .
C01J C -0.5103(4) -0.3803(4) 0.1185(4) 0.0320(14) Uani 1 1 d . . . . .
H01L H -0.498831 -0.333132 0.146327 0.038 Uiso 1 1 calc R U . . .
C01K C -0.2705(5) -0.6039(5) 0.1275(4) 0.0355(15) Uani 1 1 d . . . . .
C01L C -0.5066(5) -0.5342(5) -0.3414(4) 0.0441(19) Uani 1 1 d . . . . .
H01M H -0.559741 -0.514653 -0.330689 0.053 Uiso 1 1 calc R U . . .
C01M C -0.5804(5) -0.4687(5) -0.1578(4) 0.0457(19) Uani 1 1 d . . . . .
H01N H -0.598676 -0.514360 -0.136730 0.055 Uiso 1 1 calc R U . . .
C01N C -0.5021(5) -0.4576(5) -0.5266(4) 0.0455(19) Uani 1 1 d . . . . .
H01O H -0.563264 -0.453557 -0.524135 0.055 Uiso 1 1 calc R U . . .
C01O C -0.4962(5) -0.6620(4) -0.0797(4) 0.0342(15) Uani 1 1 d . . . . .
H01P H -0.554122 -0.639104 -0.083586 0.041 Uiso 1 1 calc R U . . .
F01P F -0.2256(5) -0.7856(5) -0.5489(5) 0.108(3) Uani 1 1 d . . . . .
C01Q C -0.4973(5) -0.4355(4) -0.1259(4) 0.0329(15) Uani 1 1 d . . . . .
C01R C 0.0747(4) -0.5183(5) -0.3115(4) 0.0379(17) Uani 1 1 d . . . . .
H01R H 0.045851 -0.468691 -0.310950 0.046 Uiso 1 1 calc R U . . .
C01S C -0.6106(5) -0.6143(6) -0.4440(5) 0.047(2) Uani 1 1 d . . . . .
H01S H -0.639261 -0.567091 -0.472492 0.056 Uiso 1 1 calc R U . . .
C01T C 0.0999(5) -0.6349(5) -0.3749(5) 0.0427(18) Uani 1 1 d . . . . .
H01T H 0.088766 -0.665185 -0.418126 0.051 Uiso 1 1 calc R U . . .
F01U F -0.2816(5) -0.8317(4) -0.4578(4) 0.091(2) Uani 1 1 d . . . . .
C01V C -0.2924(7) -0.6628(6) 0.2566(4) 0.056(2) Uani 1 1 d . . . . .
H01V H -0.298085 -0.682568 0.301468 0.067 Uiso 1 1 calc R U . . .
C01W C -0.3585(5) -0.7220(4) -0.0338(4) 0.0369(16) Uani 1 1 d . . . . .
H01W H -0.307301 -0.746557 -0.001511 0.044 Uiso 1 1 calc R U . . .
C01X C -0.5459(4) -0.5155(4) 0.0359(4) 0.0330(15) Uani 1 1 d . . . . .
H01X H -0.558986 -0.562135 0.007528 0.040 Uiso 1 1 calc R U . . .
C01Y C -0.3528(4) -0.5862(4) -0.3686(3) 0.0257(12) Uani 1 1 d . . . . .
H01Y H -0.298888 -0.603478 -0.379442 0.031 Uiso 1 1 calc R U . . .
C01Z C -0.4367(5) -0.6924(4) -0.0147(4) 0.0361(16) Uani 1 1 d . . . . .
C020 C -0.2188(5) -0.6769(4) -0.2294(4) 0.0332(15) Uani 1 1 d . . . . .
H020 H -0.278927 -0.667475 -0.226225 0.040 Uiso 1 1 calc R U . . .
C021 C -0.0765(5) -0.5811(6) 0.1043(5) 0.054(2) Uani 1 1 d . . . . .
H021 H -0.087827 -0.547467 0.140415 0.065 Uiso 1 1 calc R U . . .
F022 F -0.3496(7) -0.8623(4) -0.5716(4) 0.118(3) Uani 1 1 d . . . . .
C023 C -0.2698(5) -0.2599(5) -0.1860(4) 0.0399(17) Uani 1 1 d . . . . .
H023 H -0.256058 -0.230742 -0.142020 0.048 Uiso 1 1 calc R U . . .
C024 C 0.1577(5) -0.6629(6) -0.3114(5) 0.051(2) Uani 1 1 d . . . . .
H024 H 0.185753 -0.713006 -0.311041 0.061 Uiso 1 1 calc R U . . .
C025 C -0.3697(5) -0.7090(4) -0.1072(4) 0.0361(16) Uani 1 1 d . . . . .
H025 H -0.327249 -0.722936 -0.133192 0.043 Uiso 1 1 calc R U . . .
C026 C 0.1345(5) -0.5479(6) -0.2479(5) 0.053(2) Uani 1 1 d . . . . .
H026 H 0.146829 -0.518465 -0.204104 0.063 Uiso 1 1 calc R U . . .
C027 C -0.6388(6) -0.4372(5) -0.2205(4) 0.048(2) Uani 1 1 d . . . . .
H027 H -0.696482 -0.460889 -0.241371 0.058 Uiso 1 1 calc R U . . .
C028 C -0.1069(4) -0.6036(4) -0.4835(4) 0.0316(14) Uani 1 1 d . . . . .
H02A H -0.078379 -0.652798 -0.494419 0.038 Uiso 1 1 calc R U . . .
H02B H -0.132941 -0.613987 -0.442478 0.038 Uiso 1 1 calc R U . . .
C029 C 0.0350(5) -0.4820(5) -0.0710(4) 0.0424(18) Uani 1 1 d . . . . .
H029 H 0.063869 -0.513640 -0.030365 0.051 Uiso 1 1 calc R U . . .
C02A C -0.4352(4) -0.6142(4) -0.4102(4) 0.0308(14) Uani 1 1 d . . . . .
H02C H -0.437051 -0.651404 -0.447561 0.037 Uiso 1 1 calc R U . . .
C02B C -0.3083(5) -0.3493(5) -0.3083(4) 0.0405(17) Uani 1 1 d . . . . .
H02D H -0.322277 -0.380003 -0.351317 0.049 Uiso 1 1 calc R U . . .
C02C C 0.1752(5) -0.6204(6) -0.2495(5) 0.055(2) Uani 1 1 d . . . . .
H02E H 0.216076 -0.640593 -0.206584 0.066 Uiso 1 1 calc R U . . .
C02D C -0.2711(5) -0.0860(5) -0.2078(4) 0.0429(18) Uani 1 1 d . . . . .
H02F H -0.290577 -0.030696 -0.213317 0.064 Uiso 1 1 calc R U . . .
H02G H -0.212632 -0.091354 -0.219208 0.064 Uiso 1 1 calc R U . . .
H02H H -0.264155 -0.102890 -0.157749 0.064 Uiso 1 1 calc R U . . .
C02E C -0.0484(4) -0.5050(5) -0.1181(4) 0.0345(14) Uani 1 1 d . . . . .
H02I H -0.075502 -0.552255 -0.107504 0.041 Uiso 1 1 calc R U . . .
C02F C -0.3399(5) -0.1354(5) -0.2575(4) 0.0419(17) Uani 1 1 d . . . . .
H02J H -0.342502 -0.118090 -0.307824 0.050 Uiso 1 1 calc R U . . .
C02G C -0.0856(5) -0.6312(5) -0.2482(4) 0.0404(17) Uani 1 1 d . . . . .
H02K H -0.049885 -0.589204 -0.258503 0.048 Uiso 1 1 calc R U . . .
C02H C -0.5709(5) -0.4354(4) 0.1316(4) 0.0355(16) Uani 1 1 d . . . . .
H02L H -0.599100 -0.427585 0.169472 0.043 Uiso 1 1 calc R U . . .
C02I C 0.0143(6) -0.3379(5) -0.4446(7) 0.064(3) Uani 1 1 d . . . . .
H02M H 0.076057 -0.354470 -0.434136 0.077 Uiso 1 1 calc R U . . .
C02J C -0.2525(7) -0.3636(5) -0.7711(4) 0.054(2) Uani 1 1 d . . . . .
H02N H -0.261563 -0.340340 -0.817549 0.065 Uiso 1 1 calc R U . . .
C02K C -0.2983(6) -0.3792(5) -0.6623(4) 0.0462(18) Uani 1 1 d . . . . .
H02O H -0.339229 -0.366499 -0.634574 0.055 Uiso 1 1 calc R U . . .
C02L C -0.5896(4) -0.5018(5) 0.0886(4) 0.0391(15) Uani 1 1 d . . . . .
H02P H -0.633216 -0.538780 0.095499 0.047 Uiso 1 1 calc R U . . .
C02M C -0.1852(6) -0.7530(5) -0.2195(4) 0.0459(19) Uani 1 1 d . . . . .
H02Q H -0.222282 -0.794288 -0.209829 0.055 Uiso 1 1 calc R U . . .
C02N C -0.2299(6) -0.6740(5) 0.1564(5) 0.050(2) Uani 1 1 d . . . . .
H02R H -0.193352 -0.701994 0.131894 0.060 Uiso 1 1 calc R U . . .
C02O C 0.0496(5) -0.5378(4) -0.5215(4) 0.0318(14) Uani 1 1 d . . . . .
C02P C -0.0413(6) -0.6787(6) -0.0002(5) 0.053(2) Uani 1 1 d . . . . .
H02S H -0.029587 -0.711284 -0.036903 0.064 Uiso 1 1 calc R U . . .
C02Q C -0.1827(6) -0.4164(6) -0.7453(4) 0.050(2) Uani 1 1 d . . . . .
H02T H -0.143161 -0.429413 -0.774108 0.060 Uiso 1 1 calc R U . . .
C02R C -0.0491(6) -0.7070(5) -0.2383(5) 0.055(2) Uani 1 1 d . . . . .
H02U H 0.011080 -0.715262 -0.241923 0.066 Uiso 1 1 calc R U . . .
C02S C 0.0309(5) -0.5918(5) -0.5771(4) 0.0399(16) Uani 1 1 d . . . . .
H02V H -0.021511 -0.624329 -0.584134 0.048 Uiso 1 1 calc R U . . .
C02T C -0.6132(5) -0.3723(5) -0.2520(4) 0.047(2) Uani 1 1 d . . . . .
H02W H -0.653452 -0.350212 -0.294341 0.056 Uiso 1 1 calc R U . . .
C02U C -0.4709(5) -0.3686(5) -0.1587(4) 0.0440(18) Uani 1 1 d . . . . .
H02X H -0.413854 -0.344160 -0.137298 0.053 Uiso 1 1 calc R U . . .
C02V C 0.1631(6) -0.5550(5) -0.6136(5) 0.049(2) Uani 1 1 d . . . . .
H02Y H 0.200793 -0.560265 -0.645380 0.059 Uiso 1 1 calc R U . . .
C02W C -0.2469(4) -0.3393(4) -0.1844(4) 0.0317(14) Uani 1 1 d . . . . .
H02Z H -0.218687 -0.362946 -0.138852 0.038 Uiso 1 1 calc R U . . .
C02X C 0.1821(5) -0.4027(7) 0.0409(5) 0.061(3) Uani 1 1 d . . . . .
H02 H 0.181633 -0.460247 0.045915 0.091 Uiso 1 1 calc R U . . .
H H 0.134109 -0.379766 0.059525 0.091 Uiso 1 1 calc R U . . .
HA H 0.241428 -0.382033 0.068462 0.091 Uiso 1 1 calc R U . . .
C02Y C -0.3353(6) -0.2702(5) -0.3136(5) 0.050(2) Uani 1 1 d . . . . .
H1 H -0.368687 -0.249189 -0.359085 0.060 Uiso 1 1 calc R U . . .
C02Z C -0.3211(4) -0.4197(4) -0.0170(4) 0.0317(14) Uani 1 1 d . . . . .
H2 H -0.292699 -0.413988 -0.057338 0.038 Uiso 1 1 calc R U . . .
HB H -0.337503 -0.366527 -0.003339 0.038 Uiso 1 1 calc R U . . .
C030 C 0.0121(6) -0.6104(7) 0.1110(6) 0.073(3) Uani 1 1 d . . . . .
H030 H 0.060680 -0.595941 0.151780 0.088 Uiso 1 1 calc R U . . .
C031 C -0.5283(6) -0.3384(5) -0.2223(5) 0.0476(19) Uani 1 1 d . . . . .
H031 H -0.509476 -0.294590 -0.245418 0.057 Uiso 1 1 calc R U . . .
C032 C 0.0868(6) -0.6005(5) -0.6240(5) 0.050(2) Uani 1 1 d . . . . .
H032 H 0.071519 -0.637653 -0.662529 0.060 Uiso 1 1 calc R U . . .
C033 C 0.0285(6) -0.6595(6) 0.0593(6) 0.064(3) Uani 1 1 d . . . . .
H033 H 0.087849 -0.680113 0.064667 0.077 Uiso 1 1 calc R U . . .
C034 C -0.0447(8) -0.3290(5) -0.5137(6) 0.064(3) Uani 1 1 d . . . . .
C035 C -0.4356(5) -0.1276(5) -0.2494(5) 0.053(2) Uani 1 1 d . . . . .
H03A H -0.437196 -0.148740 -0.202232 0.080 Uiso 1 1 calc R U . . .
H03B H -0.478131 -0.157210 -0.288125 0.080 Uiso 1 1 calc R U . . .
H03C H -0.453200 -0.071866 -0.252555 0.080 Uiso 1 1 calc R U . . .
C036 C -0.4232(4) -0.5090(5) -0.3016(4) 0.0401(18) Uani 1 1 d . . . . .
H036 H -0.419677 -0.471369 -0.264244 0.048 Uiso 1 1 calc R U . . .
C037 C 0.1655(5) -0.3818(6) -0.0366(5) 0.048(2) Uani 1 1 d . . . . .
H037 H 0.162651 -0.322942 -0.039586 0.058 Uiso 1 1 calc R U . . .
C038 C -0.3099(7) -0.3447(5) -0.7283(4) 0.053(2) Uani 1 1 d . . . . .
H038 H -0.357415 -0.307388 -0.745290 0.063 Uiso 1 1 calc R U . . .
C039 C -0.0302(6) -0.3192(5) -0.3943(6) 0.056(2) Uani 1 1 d . . . . .
H039 H -0.004820 -0.320383 -0.343253 0.067 Uiso 1 1 calc R U . . .
C03A C -0.2545(4) -0.4596(4) 0.0480(4) 0.0320(15) Uani 1 1 d . . . . .
H03D H -0.268643 -0.443105 0.093207 0.038 Uiso 1 1 calc R U . . .
H03E H -0.191560 -0.442598 0.051000 0.038 Uiso 1 1 calc R U . . .
C03B C -0.4548(7) -0.7124(7) 0.0552(6) 0.072(3) Uani 1 1 d . . . . .
H03F H -0.397592 -0.727476 0.090579 0.108 Uiso 1 1 calc R U . . .
H03G H -0.497804 -0.756549 0.048079 0.108 Uiso 1 1 calc R U . . .
H03H H -0.480851 -0.666531 0.073290 0.108 Uiso 1 1 calc R U . . .
C03C C -0.3846(6) -0.8235(5) -0.3470(4) 0.048(2) Uani 1 1 d . . . . .
H03V H -0.340116 -0.783252 -0.352666 0.057 Uiso 1 1 calc R U . . .
H03W H -0.427364 -0.833287 -0.395361 0.057 Uiso 1 1 calc R U . . .
C03D C -0.6080(7) -0.6771(9) -0.4972(7) 0.093(5) Uani 1 1 d . . . . .
H03I H -0.565612 -0.661909 -0.524964 0.139 Uiso 1 1 calc R U . . .
H03J H -0.669110 -0.684141 -0.530271 0.139 Uiso 1 1 calc R U . . .
H03K H -0.587733 -0.726612 -0.471518 0.139 Uiso 1 1 calc R U . . .
C03E C -0.2415(8) -0.7038(6) 0.2201(5) 0.063(3) Uani 1 1 d . . . . .
H03L H -0.214245 -0.752659 0.238613 0.076 Uiso 1 1 calc R U . . .
C03F C 0.0206(6) -0.8557(5) -0.1421(5) 0.055(2) Uani 1 1 d . . . . .
H03M H 0.065501 -0.815064 -0.144180 0.083 Uiso 1 1 calc R U . . .
H03N H 0.049350 -0.907808 -0.138302 0.083 Uiso 1 1 calc R U . . .
H03O H -0.002087 -0.846570 -0.099803 0.083 Uiso 1 1 calc R U . . .
C03G C -0.0972(6) -0.7699(5) -0.2237(5) 0.056(2) Uani 1 1 d . . . . .
C03H C -0.6709(7) -0.6374(9) -0.3967(7) 0.090(4) Uani 1 1 d . . . . .
H03P H -0.643170 -0.681607 -0.365474 0.135 Uiso 1 1 calc R U . . .
H03Q H -0.730898 -0.653189 -0.427406 0.135 Uiso 1 1 calc R U . . .
H03R H -0.677713 -0.592369 -0.366625 0.135 Uiso 1 1 calc R U . . .
C03I C -0.0614(12) -0.8918(10) -0.2672(10) 0.192(13) Uani 1 1 d . . . . .
H03S H -0.002911 -0.887571 -0.278663 0.289 Uiso 1 1 calc R U . . .
H03T H -0.110082 -0.871402 -0.307859 0.289 Uiso 1 1 calc R U . . .
H03U H -0.073600 -0.947253 -0.258806 0.289 Uiso 1 1 calc R U . . .
C03J C -0.0585(9) -0.8521(7) -0.2108(7) 0.091(5) Uani 1 1 d . . . . .
C3 C -0.0086(12) -0.3277(11) -0.5757(9) 0.126(6) Uani 1 1 d . . . . .
H3A H 0.020508 -0.378442 -0.579508 0.188 Uiso 1 1 calc R U . . .
H3B H 0.036563 -0.285337 -0.569796 0.188 Uiso 1 1 calc R U . . .
H3C H -0.058162 -0.318466 -0.619723 0.188 Uiso 1 1 calc R U . . .

loop_
_atom_site_aniso_label
_atom_site_aniso_U_11
_atom_site_aniso_U_22
_atom_site_aniso_U_33
_atom_site_aniso_U_23
_atom_site_aniso_U_13
_atom_site_aniso_U_12
Ru1 0.0213(2) 0.0308(2) 0.0264(2) -0.0009(2) 0.00954(16) 0.00105(19)
Fe2 0.0210(4) 0.0275(5) 0.0308(5) -0.0005(4) 0.0110(4) -0.0006(4)
Fe1 0.0244(4) 0.0281(5) 0.0301(5) -0.0034(4) 0.0129(4) -0.0028(4)
P2 0.0250(8) 0.0321(9) 0.0305(8) -0.0006(7) 0.0130(7) -0.0025(6)
P3 0.0252(7) 0.0302(8) 0.0259(8) 0.0018(7) 0.0077(6) -0.0007(6)
P1 0.0242(7) 0.0275(9) 0.0328(8) -0.0023(7) 0.0139(6) -0.0018(6)
P4 0.0242(7) 0.0290(8) 0.0290(8) 0.0019(7) 0.0123(6) 0.0008(6)
P008 0.0377(9) 0.0333(9) 0.0331(9) 0.0036(8) 0.0113(7) -0.0029(7)
Cl09 0.0736(14) 0.0461(11) 0.0475(11) 0.0036(10) 0.0027(10) -0.0078(11)
P00A 0.0648(13) 0.0374(11) 0.0527(12) -0.0021(10) 0.0372(11) -0.0026(10)
Cl0B 0.0759(16) 0.104(2) 0.0651(15) 0.0179(15) 0.0368(13) 0.0081(15)
F00C 0.038(2) 0.044(2) 0.048(2) 0.002(2) 0.0193(19) 0.0029(18)
F00D 0.074(3) 0.048(3) 0.061(3) 0.019(3) 0.038(3) 0.011(2)
F00E 0.045(3) 0.075(4) 0.056(3) -0.018(3) 0.001(2) -0.008(2)
F00F 0.054(3) 0.059(3) 0.076(3) -0.016(3) 0.039(3) -0.021(2)
F00G 0.057(3) 0.077(4) 0.061(3) -0.015(3) 0.035(2) -0.029(3)
F00H 0.035(2) 0.060(3) 0.054(3) -0.004(2) 0.003(2) 0.001(2)
F00I 0.065(3) 0.046(3) 0.044(3) -0.001(2) 0.018(2) 0.011(2)
F00J 0.082(4) 0.048(3) 0.059(3) 0.018(3) 0.034(3) -0.008(3)
N1 0.030(3) 0.031(3) 0.024(3) -0.001(2) 0.008(2) 0.002(2)
F00L 0.092(4) 0.094(5) 0.052(3) 0.017(3) 0.033(3) 0.004(4)
C00M 0.025(3) 0.027(3) 0.035(4) 0.000(3) 0.012(3) 0.002(2)
N4 0.034(3) 0.029(3) 0.028(3) 0.003(2) 0.007(2) -0.001(2)
C00O 0.032(3) 0.033(4) 0.042(4) -0.004(3) 0.018(3) -0.002(3)
C00P 0.022(3) 0.041(4) 0.037(4) 0.007(3) 0.010(3) 0.001(3)
N5 0.016(2) 0.037(3) 0.029(3) -0.003(2) 0.004(2) 0.001(2)
N2 0.021(2) 0.033(3) 0.030(3) -0.007(2) 0.009(2) 0.000(2)
C00S 0.050(4) 0.022(3) 0.053(5) 0.010(3) 0.012(4) 0.002(3)
C00T 0.035(4) 0.028(4) 0.057(5) -0.010(3) 0.019(3) -0.001(3)
N3 0.015(2) 0.035(3) 0.031(3) -0.003(2) 0.003(2) -0.003(2)
C00V 0.043(4) 0.029(3) 0.026(3) 0.003(3) 0.006(3) -0.005(3)
C00W 0.034(4) 0.050(5) 0.047(4) 0.016(4) 0.020(3) 0.007(3)
C2 0.022(3) 0.032(3) 0.025(3) -0.004(3) 0.006(2) -0.004(2)
C00Y 0.039(4) 0.027(3) 0.033(4) -0.006(3) 0.010(3) -0.002(3)
N6 0.018(2) 0.040(3) 0.032(3) -0.004(3) 0.004(2) -0.002(2)
C010 0.044(4) 0.042(4) 0.037(4) 0.006(3) 0.018(3) -0.008(3)
C011 0.032(4) 0.052(5) 0.046(4) -0.001(4) 0.014(3) -0.010(3)
C012 0.027(3) 0.047(5) 0.043(4) -0.001(4) 0.011(3) -0.002(3)
C013 0.055(5) 0.069(6) 0.036(4) -0.012(4) 0.024(4) -0.025(4)
C014 0.027(3) 0.041(4) 0.038(4) -0.003(3) 0.004(3) -0.002(3)
C015 0.028(3) 0.044(4) 0.028(3) 0.006(3) 0.011(3) 0.001(3)
C016 0.036(3) 0.029(3) 0.033(3) 0.005(3) 0.011(3) -0.004(3)
C017 0.029(3) 0.040(4) 0.050(4) 0.001(4) 0.008(3) 0.005(3)
C018 0.026(3) 0.044(4) 0.033(3) 0.000(3) 0.011(3) -0.001(3)
C019 0.031(3) 0.056(5) 0.033(4) -0.007(3) 0.013(3) -0.011(3)
C01A 0.034(4) 0.055(6) 0.047(4) -0.003(4) 0.006(3) -0.006(3)
C01B 0.038(3) 0.039(4) 0.049(4) -0.007(4) 0.026(3) 0.000(3)
C01C 0.027(3) 0.040(4) 0.029(3) -0.002(3) 0.003(3) 0.002(3)
C01D 0.046(4) 0.046(4) 0.069(5) 0.012(5) 0.040(4) 0.010(4)
C01E 0.025(3) 0.042(4) 0.046(4) 0.004(3) 0.009(3) -0.008(3)
C01F 0.026(3) 0.046(4) 0.057(5) -0.012(4) 0.011(3) -0.001(3)
C01G 0.031(3) 0.047(4) 0.039(4) 0.003(3) 0.009(3) 0.006(3)
C01H 0.034(4) 0.056(5) 0.042(4) -0.004(4) 0.010(3) -0.008(4)
C1 0.025(3) 0.034(3) 0.030(3) -0.005(3) 0.013(2) -0.007(3)
C01J 0.035(3) 0.033(4) 0.032(3) -0.005(3) 0.016(3) 0.002(3)
C01K 0.036(3) 0.042(4) 0.030(3) -0.006(3) 0.013(3) -0.012(3)
C01L 0.024(3) 0.057(5) 0.056(5) -0.021(4) 0.019(3) -0.001(3)
C01M 0.043(4) 0.048(5) 0.042(4) 0.008(4) 0.006(3) -0.009(3)
C01N 0.024(3) 0.063(5) 0.047(4) 0.012(4) 0.005(3) 0.003(3)
C01O 0.028(3) 0.033(4) 0.046(4) -0.001(3) 0.018(3) -0.007(3)
F01P 0.095(5) 0.107(6) 0.160(7) 0.005(5) 0.098(5) 0.025(4)
C01Q 0.032(3) 0.031(4) 0.042(4) 0.000(3) 0.021(3) 0.004(3)
C01R 0.028(3) 0.054(5) 0.034(3) 0.003(3) 0.012(3) -0.003(3)
C01S 0.028(4) 0.057(5) 0.052(5) -0.006(4) 0.007(3) -0.010(3)
C01T 0.037(4) 0.046(4) 0.048(4) 0.006(4) 0.018(3) 0.009(3)
F01U 0.119(6) 0.080(4) 0.088(5) 0.031(4) 0.050(4) 0.039(4)
C01V 0.084(6) 0.068(6) 0.021(4) 0.005(4) 0.023(4) -0.024(5)
C01W 0.030(3) 0.029(4) 0.052(4) 0.007(3) 0.012(3) 0.000(3)
C01X 0.032(3) 0.033(4) 0.040(4) -0.010(3) 0.020(3) -0.005(3)
C01Y 0.020(3) 0.032(3) 0.026(3) 0.003(3) 0.008(2) 0.003(2)
C01Z 0.036(4) 0.034(4) 0.043(4) 0.003(3) 0.018(3) -0.006(3)
C020 0.033(3) 0.033(4) 0.032(4) -0.001(3) 0.007(3) -0.003(3)
C021 0.031(4) 0.062(6) 0.066(6) 0.001(5) 0.008(4) 0.002(4)
F022 0.207(9) 0.064(4) 0.114(6) -0.043(4) 0.098(6) -0.051(5)
C023 0.033(4) 0.045(4) 0.042(4) -0.012(4) 0.011(3) 0.002(3)
C024 0.044(4) 0.061(6) 0.049(5) 0.014(4) 0.018(4) 0.024(4)
C025 0.038(4) 0.024(3) 0.051(4) -0.005(3) 0.020(3) -0.001(3)
C026 0.030(4) 0.082(7) 0.043(4) 0.001(4) 0.005(3) 0.000(4)
C027 0.045(5) 0.060(6) 0.034(4) -0.002(4) 0.003(3) 0.004(4)
C028 0.033(3) 0.026(3) 0.039(4) 0.003(3) 0.014(3) 0.002(3)
C029 0.031(3) 0.057(5) 0.035(4) 0.001(4) 0.003(3) 0.000(3)
C02A 0.035(3) 0.030(4) 0.029(3) 0.000(3) 0.011(3) 0.001(3)
C02B 0.039(4) 0.039(4) 0.039(4) 0.001(3) 0.004(3) 0.006(3)
C02C 0.033(4) 0.079(7) 0.052(5) 0.023(5) 0.007(4) 0.013(4)
C02D 0.046(4) 0.038(4) 0.049(4) -0.001(4) 0.020(3) 0.007(3)
C02E 0.024(3) 0.043(4) 0.036(3) -0.002(3) 0.007(2) -0.002(3)
C02F 0.048(4) 0.041(4) 0.037(4) 0.010(3) 0.011(3) 0.010(3)
C02G 0.033(4) 0.040(4) 0.051(4) -0.009(4) 0.017(3) 0.005(3)
C02H 0.037(4) 0.042(4) 0.032(4) -0.003(3) 0.017(3) 0.001(3)
C02I 0.026(4) 0.034(4) 0.134(10) 0.006(5) 0.026(5) -0.001(3)
C02J 0.085(6) 0.048(5) 0.022(4) 0.003(3) 0.001(4) -0.028(5)
C02K 0.061(5) 0.035(4) 0.038(4) 0.002(4) 0.007(4) 0.007(4)
C02L 0.037(3) 0.041(4) 0.047(4) 0.003(4) 0.025(3) -0.001(3)
C02M 0.049(4) 0.029(4) 0.050(5) 0.000(4) -0.002(4) -0.005(3)
C02N 0.064(5) 0.049(5) 0.044(5) 0.004(4) 0.029(4) -0.003(4)
C02O 0.036(3) 0.028(3) 0.036(4) 0.006(3) 0.017(3) 0.005(3)
C02P 0.045(5) 0.055(5) 0.071(6) 0.016(5) 0.036(4) 0.014(4)
C02Q 0.059(5) 0.059(5) 0.032(4) -0.004(4) 0.013(4) -0.028(4)
C02R 0.037(4) 0.053(5) 0.071(6) -0.013(5) 0.007(4) 0.014(4)
C02S 0.044(4) 0.039(4) 0.042(4) 0.004(3) 0.020(3) 0.003(3)
C02T 0.045(4) 0.061(5) 0.036(4) 0.012(4) 0.013(3) 0.019(4)
C02U 0.038(4) 0.047(5) 0.049(5) 0.015(4) 0.016(3) 0.002(3)
C02V 0.059(5) 0.050(5) 0.054(5) 0.009(4) 0.040(4) 0.013(4)
C02W 0.029(3) 0.041(4) 0.028(3) -0.002(3) 0.012(3) -0.003(3)
C02X 0.034(4) 0.090(7) 0.056(5) -0.025(5) 0.009(4) -0.006(4)
C02Y 0.049(5) 0.045(5) 0.047(5) 0.001(4) -0.002(4) 0.018(4)
C02Z 0.027(3) 0.029(3) 0.045(4) -0.004(3) 0.020(3) -0.002(3)
C030 0.034(4) 0.091(9) 0.087(8) 0.005(7) 0.002(5) 0.008(5)
C031 0.053(5) 0.048(5) 0.047(5) 0.011(4) 0.022(4) 0.002(4)
C032 0.063(5) 0.050(5) 0.046(4) -0.003(4) 0.030(4) 0.011(4)
C033 0.028(4) 0.072(7) 0.094(8) 0.021(6) 0.020(5) 0.018(4)
C034 0.108(8) 0.024(4) 0.087(7) 0.004(5) 0.072(7) -0.001(4)
C035 0.047(5) 0.044(5) 0.076(6) -0.006(5) 0.029(4) 0.006(4)
C036 0.024(3) 0.051(5) 0.049(4) -0.024(4) 0.017(3) -0.002(3)
C037 0.031(4) 0.061(5) 0.050(5) -0.017(4) 0.009(3) -0.006(4)
C038 0.078(6) 0.040(5) 0.029(4) 0.003(4) -0.004(4) 0.001(4)
C039 0.039(4) 0.036(4) 0.086(7) -0.021(5) 0.005(4) -0.003(3)
C03A 0.025(3) 0.037(4) 0.034(4) -0.002(3) 0.009(3) -0.007(3)
C03B 0.054(6) 0.083(8) 0.083(7) -0.022(6) 0.023(5) -0.006(5)
C03C 0.065(5) 0.045(5) 0.034(4) -0.006(4) 0.015(4) -0.010(4)
C03D 0.037(5) 0.133(11) 0.105(9) -0.077(9) 0.015(5) -0.028(6)
C03E 0.089(7) 0.057(6) 0.041(5) 0.011(4) 0.014(5) -0.004(5)
C03F 0.043(4) 0.043(5) 0.073(6) -0.001(4) 0.006(4) 0.006(4)
C03G 0.056(5) 0.036(5) 0.064(6) -0.018(4) -0.006(4) 0.008(4)
C03H 0.050(6) 0.131(11) 0.105(9) -0.055(8) 0.046(6) -0.038(6)
C03I 0.165(15) 0.113(12) 0.199(18) -0.102(13) -0.118(14) 0.106(12)
C03J 0.098(9) 0.055(6) 0.087(8) -0.034(6) -0.031(7) 0.040(6)
C3 0.128(13) 0.124(14) 0.125(14) 0.015(11) 0.036(11) 0.007(11)

loop_
_atom_type_symbol
_atom_type_description
_atom_type_scat_dispersion_real
_atom_type_scat_dispersion_imag
_atom_type_scat_source
C C 0.0137 0.0067 'International Tables Vol C Tables 4.2.6.8 and 6.1.1.4'
H H 0.0000 0.0000 'International Tables Vol C Tables 4.2.6.8 and 6.1.1.4'
Cl Cl 0.3281 0.5435 'International Tables Vol C Tables 4.2.6.8 and 6.1.1.4'
F F 0.0583 0.0400 'International Tables Vol C Tables 4.2.6.8 and 6.1.1.4'
Fe Fe -0.2673 2.5550 'International Tables Vol C Tables 4.2.6.8 and 6.1.1.4'
N N 0.0241 0.0134 'International Tables Vol C Tables 4.2.6.8 and 6.1.1.4'
P P 0.2543 0.3332 'International Tables Vol C Tables 4.2.6.8 and 6.1.1.4'
Ru Ru -0.0760 2.5955 'International Tables Vol C Tables 4.2.6.8 and 6.1.1.4'

loop_
_geom_angle_atom_site_label_1
_geom_angle_atom_site_label_2
_geom_angle_atom_site_label_3
_geom_angle
_geom_angle_site_symmetry_1
_geom_angle_site_symmetry_3
_geom_angle_publ_flag
N4 Ru1 N5 90.2(2) . . ?
N4 Ru1 N3 90.0(2) . . ?
N3 Ru1 N5 179.6(2) . . ?
C2 Ru1 N4 90.7(2) . . ?
C2 Ru1 N5 89.1(2) . . ?
C2 Ru1 N3 91.2(2) . . ?
C2 Ru1 N6 89.6(2) . . ?
N6 Ru1 N4 178.7(2) . . ?
N6 Ru1 N5 88.5(2) . . ?
N6 Ru1 N3 91.2(2) . . ?
C1 Ru1 N4 88.2(2) . . ?
C1 Ru1 N5 93.7(2) . . ?
C1 Ru1 N3 86.0(2) . . ?
C1 Ru1 C2 177.1(3) . . ?
C1 Ru1 N6 91.5(2) . . ?
P3 Fe2 P4 85.18(7) . . ?
N2 Fe2 P3 91.74(17) . . ?
N2 Fe2 P4 89.43(17) . . ?
N2 Fe2 C00S 123.6(3) . . ?
N2 Fe2 C00T 92.4(3) . . ?
N2 Fe2 C02I 125.8(4) . . ?
N2 Fe2 C034 156.8(3) . . ?
N2 Fe2 C039 93.5(3) . . ?
C00S Fe2 P3 92.5(2) . . ?
C00S Fe2 P4 146.9(2) . . ?
C00S Fe2 C00T 37.8(3) . . ?
C00S Fe2 C02I 66.4(4) . . ?
C00S Fe2 C034 41.3(4) . . ?
C00S Fe2 C039 65.1(4) . . ?
C00T Fe2 P3 116.9(2) . . ?
C00T Fe2 P4 157.7(2) . . ?
C00T Fe2 C02I 65.0(3) . . ?
C00T Fe2 C039 39.3(3) . . ?
C02I Fe2 P3 142.4(4) . . ?
C02I Fe2 P4 96.2(2) . . ?
C02I Fe2 C039 37.7(4) . . ?
C034 Fe2 P3 104.9(4) . . ?
C034 Fe2 P4 107.7(3) . . ?
C034 Fe2 C00T 65.8(3) . . ?
C034 Fe2 C02I 38.9(4) . . ?
C034 Fe2 C039 64.8(4) . . ?
C039 Fe2 P3 155.9(3) . . ?
C039 Fe2 P4 118.4(2) . . ?
P2 Fe1 P1 84.47(7) . . ?
N1 Fe1 P2 90.93(17) . . ?
N1 Fe1 P1 86.86(17) . . ?
N1 Fe1 C00Y 95.3(3) . . ?
N1 Fe1 C01O 131.4(3) . . ?
N1 Fe1 C01W 119.7(3) . . ?
N1 Fe1 C01Z 156.1(3) . . ?
N1 Fe1 C025 89.7(3) . . ?
C00Y Fe1 P2 160.2(2) . . ?
C00Y Fe1 P1 114.6(2) . . ?
C00Y Fe1 C01O 39.1(3) . . ?
C00Y Fe1 C01Z 66.8(3) . . ?
C01O Fe1 P2 137.6(2) . . ?
C01O Fe1 P1 97.9(2) . . ?
C01O Fe1 C01Z 39.3(3) . . ?
C01W Fe1 P2 93.9(2) . . ?
C01W Fe1 P1 153.4(2) . . ?
C01W Fe1 C00Y 66.7(3) . . ?
C01W Fe1 C01O 65.8(3) . . ?
C01W Fe1 C01Z 39.8(3) . . ?
C01Z Fe1 P2 101.3(2) . . ?
C01Z Fe1 P1 114.4(2) . . ?
C025 Fe1 P2 121.0(2) . . ?
C025 Fe1 P1 154.4(2) . . ?
C025 Fe1 C00Y 40.5(3) . . ?
C025 Fe1 C01O 66.0(3) . . ?
C025 Fe1 C01W 38.9(3) . . ?
C025 Fe1 C01Z 66.4(3) . . ?
C018 P2 Fe1 118.2(2) . . ?
C018 P2 C03A 105.0(3) . . ?
C01K P2 Fe1 118.0(2) . . ?
C01K P2 C018 99.2(3) . . ?
C01K P2 C03A 105.1(3) . . ?
C03A P2 Fe1 109.9(2) . . ?
C00V P3 Fe2 116.2(2) . . ?
C00V P3 C015 99.5(3) . . ?
C00V P3 C016 104.9(3) . . ?
C015 P3 Fe2 119.4(2) . . ?
C015 P3 C016 104.3(3) . . ?
C016 P3 Fe2 110.8(2) . . ?
C00M P1 Fe1 120.5(2) . . ?
C00M P1 C01Q 102.5(3) . . ?
C00M P1 C02Z 103.1(3) . . ?
C01Q P1 Fe1 118.2(2) . . ?
C01Q P1 C02Z 106.2(3) . . ?
C02Z P1 Fe1 104.7(2) . . ?
C00P P4 Fe2 120.0(2) . . ?
C00P P4 C028 102.7(3) . . ?
C028 P4 Fe2 106.2(2) . . ?
C02O P4 Fe2 121.2(2) . . ?
C02O P4 C00P 99.8(3) . . ?
C02O P4 C028 104.6(3) . . ?
F00D P008 F00C 89.7(3) . . ?
F00D P008 F00E 88.8(3) . . ?
F00D P008 F00I 90.5(3) . . ?
F00E P008 F00C 90.4(3) . . ?
F00H P008 F00C 90.3(3) . . ?
F00H P008 F00D 90.3(3) . . ?
F00H P008 F00E 178.9(3) . . ?
F00H P008 F00I 90.2(3) . . ?
F00H P008 F00J 90.8(3) . . ?
F00I P008 F00C 179.5(3) . . ?
F00I P008 F00E 89.1(3) . . ?
F00J P008 F00C 90.1(3) . . ?
F00J P008 F00D 178.9(3) . . ?
F00J P008 F00E 90.1(3) . . ?
F00J P008 F00I 89.7(3) . . ?
F00F P00A F00G 88.5(3) . . ?
F00F P00A F01P 90.1(4) . . ?
F00F P00A F01U 88.7(4) . . ?
F00L P00A F00F 90.1(3) . . ?
F00L P00A F00G 89.0(3) . . ?
F00L P00A F01P 88.7(4) . . ?
F00L P00A F01U 178.5(4) . . ?
F01P P00A F00G 177.3(4) . . ?
F01P P00A F01U 92.3(4) . . ?
F01U P00A F00G 90.0(3) . . ?
F022 P00A F00F 177.6(4) . . ?
F022 P00A F00G 90.8(4) . . ?
F022 P00A F00L 92.2(4) . . ?
F022 P00A F01P 90.7(4) . . ?
F022 P00A F01U 89.0(5) . . ?
C1 N1 Fe1 174.0(5) . . ?
C00O C00M P1 122.2(5) . . ?
C00O C00M C01X 117.6(6) . . ?
C01X C00M P1 120.2(5) . . ?
C020 N4 Ru1 121.4(5) . . ?
C020 N4 C02G 117.1(6) . . ?
C02G N4 Ru1 121.1(5) . . ?
C00M C00O H00O 119.6 . . ?
C01J C00O C00M 120.9(6) . . ?
C01J C00O H00O 119.6 . . ?
C01R C00P P4 121.2(5) . . ?
C01R C00P C01T 119.1(7) . . ?
C01T C00P P4 119.7(6) . . ?
C01E N5 Ru1 120.4(5) . . ?
C02E N5 Ru1 122.8(5) . . ?
C02E N5 C01E 116.8(6) . . ?
C2 N2 Fe2 173.0(5) . . ?
Fe2 C00S H00S 123.7 . . ?
C00T C00S Fe2 71.9(4) . . ?
C00T C00S H00S 126.4 . . ?
C00T C00S C034 107.1(8) . . ?
C034 C00S Fe2 69.6(4) . . ?
C034 C00S H00S 126.4 . . ?
Fe2 C00T H00T 124.8 . . ?
C00S C00T Fe2 70.2(4) . . ?
C00S C00T H00T 125.5 . . ?
C00S C00T C039 109.1(8) . . ?
C039 C00T Fe2 71.1(4) . . ?
C039 C00T H00T 125.5 . . ?
C01Y N3 Ru1 122.7(4) . . ?
C01Y N3 C036 117.3(5) . . ?
C036 N3 Ru1 120.0(4) . . ?
C010 C00V P3 120.9(6) . . ?
C02K C00V P3 121.1(6) . . ?
C02K C00V C010 117.8(7) . . ?
C018 C00W H00W 120.1 . . ?
C02P C00W H00W 120.1 . . ?
C02P C00W C018 119.8(8) . . ?
N2 C2 Ru1 177.0(6) . . ?
Fe1 C00Y H00Y 125.1 . . ?
C01O C00Y Fe1 70.7(4) . . ?
C01O C00Y H00Y 127.0 . . ?
C01O C00Y C025 106.0(6) . . ?
C025 C00Y Fe1 68.8(4) . . ?
C025 C00Y H00Y 127.0 . . ?
C02B N6 Ru1 120.2(5) . . ?
C02B N6 C02W 116.1(6) . . ?
C02W N6 Ru1 123.6(5) . . ?
C00V C010 H010 119.9 . . ?
C02Q C010 C00V 120.1(8) . . ?
C02Q C010 H010 119.9 . . ?
C01E C011 H011 119.9 . . ?
C01H C011 H011 119.9 . . ?
C01H C011 C01E 120.3(7) . . ?
C01L C012 C01S 120.3(6) . . ?
C02A C012 C01L 116.4(6) . . ?
C02A C012 C01S 123.3(7) . . ?
C019 C013 H013 120.7 . . ?
C01V C013 H013 120.7 . . ?
C01V C013 C019 118.5(8) . . ?
C015 C014 H014 119.7 . . ?
C01A C014 H014 119.7 . . ?
C01A C014 C015 120.6(7) . . ?
C014 C015 P3 122.2(6) . . ?
C014 C015 C01C 119.1(6) . . ?
C01C C015 P3 118.6(5) . . ?
P3 C016 H01A 109.7 . . ?
P3 C016 H01B 109.7 . . ?
H01A C016 H01B 108.2 . . ?
C028 C016 P3 110.0(5) . . ?
C028 C016 H01A 109.7 . . ?
C028 C016 H01B 109.7 . . ?
C023 C017 C02F 123.8(7) . . ?
C02Y C017 C023 115.6(7) . . ?
C02Y C017 C02F 120.4(7) . . ?
C00W C018 P2 120.9(5) . . ?
C021 C018 P2 118.8(6) . . ?
C021 C018 C00W 120.2(7) . . ?
C013 C019 H019 119.6 . . ?
C013 C019 C01K 120.8(8) . . ?
C01K C019 H019 119.6 . . ?
C014 C01A H01C 119.9 . . ?
C01N C01A C014 120.1(7) . . ?
C01N C01A H01C 119.9 . . ?
C01D C01B H01D 119.6 . . ?
C01D C01B C02O 120.9(7) . . ?
C02O C01B H01D 119.6 . . ?
C015 C01C H01E 119.9 . . ?
C01G C01C C015 120.3(7) . . ?
C01G C01C H01E 119.9 . . ?
C01B C01D H01F 120.1 . . ?
C02V C01D C01B 119.9(7) . . ?
C02V C01D H01F 120.1 . . ?
N5 C01E C011 122.8(7) . . ?
N5 C01E H01G 118.6 . . ?
C011 C01E H01G 118.6 . . ?
H01H C01F H01I 109.5 . . ?
H01H C01F H01J 109.5 . . ?
H01I C01F H01J 109.5 . . ?
C037 C01F H01H 109.5 . . ?
C037 C01F H01I 109.5 . . ?
C037 C01F H01J 109.5 . . ?
C01C C01G H01K 120.3 . . ?
C01C C01G C01N 119.4(7) . . ?
C01N C01G H01K 120.3 . . ?
C011 C01H C037 119.4(7) . . ?
C029 C01H C011 117.1(7) . . ?
C029 C01H C037 123.5(8) . . ?
N1 C1 Ru1 171.6(6) . . ?
C00O C01J H01L 119.6 . . ?
C00O C01J C02H 120.7(7) . . ?
C02H C01J H01L 119.6 . . ?
C019 C01K P2 120.5(6) . . ?
C02N C01K P2 120.8(6) . . ?
C02N C01K C019 118.5(7) . . ?
C012 C01L H01M 119.5 . . ?
C036 C01L C012 121.0(6) . . ?
C036 C01L H01M 119.5 . . ?
C01Q C01M H01N 119.2 . . ?
C01Q C01M C027 121.5(8) . . ?
C027 C01M H01N 119.2 . . ?
C01A C01N C01G 120.6(7) . . ?
C01A C01N H01O 119.7 . . ?
C01G C01N H01O 119.7 . . ?
Fe1 C01O H01P 125.9 . . ?
C00Y C01O Fe1 70.2(4) . . ?
C00Y C01O H01P 124.9 . . ?
C00Y C01O C01Z 110.1(6) . . ?
C01Z C01O Fe1 70.5(4) . . ?
C01Z C01O H01P 124.9 . . ?
C01M C01Q P1 118.9(6) . . ?
C01M C01Q C02U 118.4(7) . . ?
C02U C01Q P1 122.7(6) . . ?
C00P C01R H01R 119.9 . . ?
C00P C01R C026 120.1(8) . . ?
C026 C01R H01R 119.9 . . ?
C012 C01S H01S 106.7 . . ?
C03D C01S C012 113.6(7) . . ?
C03D C01S H01S 106.7 . . ?
C03D C01S C03H 111.3(9) . . ?
C03H C01S C012 111.2(7) . . ?
C03H C01S H01S 106.7 . . ?
C00P C01T H01T 120.2 . . ?
C024 C01T C00P 119.5(8) . . ?
C024 C01T H01T 120.2 . . ?
C013 C01V H01V 119.4 . . ?
C03E C01V C013 121.2(8) . . ?
C03E C01V H01V 119.4 . . ?
Fe1 C01W H01W 125.1 . . ?
C01Z C01W Fe1 71.0(4) . . ?
C01Z C01W H01W 125.4 . . ?
C025 C01W Fe1 70.1(4) . . ?
C025 C01W H01W 125.4 . . ?
C025 C01W C01Z 109.1(7) . . ?
C00M C01X H01X 119.5 . . ?
C02L C01X C00M 121.0(6) . . ?
C02L C01X H01X 119.5 . . ?
N3 C01Y H01Y 118.4 . . ?
N3 C01Y C02A 123.1(5) . . ?
C02A C01Y H01Y 118.4 . . ?
C01O C01Z Fe1 70.1(4) . . ?
C01O C01Z C01W 106.1(6) . . ?
C01O C01Z C03B 130.1(7) . . ?
C01W C01Z Fe1 69.2(4) . . ?
C01W C01Z C03B 121.9(7) . . ?
C03B C01Z Fe1 137.2(6) . . ?
N4 C020 H020 118.5 . . ?
N4 C020 C02M 123.0(7) . . ?
C02M C020 H020 118.5 . . ?
C018 C021 H021 120.5 . . ?
C018 C021 C030 119.0(9) . . ?
C030 C021 H021 120.5 . . ?
C017 C023 H023 119.4 . . ?
C02W C023 C017 121.1(7) . . ?
C02W C023 H023 119.4 . . ?
C01T C024 H024 119.4 . . ?
C02C C024 C01T 121.1(8) . . ?
C02C C024 H024 119.4 . . ?
Fe1 C025 H025 124.3 . . ?
C00Y C025 Fe1 70.7(4) . . ?
C00Y C025 H025 125.7 . . ?
C01W C025 Fe1 71.0(4) . . ?
C01W C025 C00Y 108.7(6) . . ?
C01W C025 H025 125.7 . . ?
C01R C026 H026 120.4 . . ?
C02C C026 C01R 119.2(8) . . ?
C02C C026 H026 120.4 . . ?
C01M C027 H027 120.0 . . ?
C02T C027 C01M 120.0(8) . . ?
C02T C027 H027 120.0 . . ?
P4 C028 H02A 110.1 . . ?
P4 C028 H02B 110.1 . . ?
C016 C028 P4 108.1(5) . . ?
C016 C028 H02A 110.1 . . ?
C016 C028 H02B 110.1 . . ?
H02A C028 H02B 108.4 . . ?
C01H C029 H029 120.5 . . ?
C01H C029 C02E 119.0(7) . . ?
C02E C029 H029 120.5 . . ?
C012 C02A H02C 119.9 . . ?
C01Y C02A C012 120.1(6) . . ?
C01Y C02A H02C 119.9 . . ?
N6 C02B H02D 118.1 . . ?
N6 C02B C02Y 123.9(7) . . ?
C02Y C02B H02D 118.1 . . ?
C024 C02C C026 120.9(8) . . ?
C024 C02C H02E 119.5 . . ?
C026 C02C H02E 119.5 . . ?
H02F C02D H02G 109.5 . . ?
H02F C02D H02H 109.5 . . ?
H02G C02D H02H 109.5 . . ?
C02F C02D H02F 109.5 . . ?
C02F C02D H02G 109.5 . . ?
C02F C02D H02H 109.5 . . ?
N5 C02E C029 123.9(7) . . ?
N5 C02E H02I 118.1 . . ?
C029 C02E H02I 118.1 . . ?
C017 C02F H02J 106.9 . . ?
C017 C02F C035 109.0(7) . . ?
C02D C02F C017 111.9(6) . . ?
C02D C02F H02J 106.9 . . ?
C02D C02F C035 114.8(7) . . ?
C035 C02F H02J 106.9 . . ?
N4 C02G H02K 119.2 . . ?
N4 C02G C02R 121.6(8) . . ?
C02R C02G H02K 119.2 . . ?
C01J C02H H02L 120.7 . . ?
C02L C02H C01J 118.7(6) . . ?
C02L C02H H02L 120.7 . . ?
Fe2 C02I H02M 124.8 . . ?
C034 C02I Fe2 69.8(5) . . ?
C034 C02I H02M 125.3 . . ?
C039 C02I Fe2 71.6(5) . . ?
C039 C02I H02M 125.3 . . ?
C039 C02I C034 109.3(8) . . ?
C02Q C02J H02N 120.4 . . ?
C02Q C02J C038 119.3(8) . . ?
C038 C02J H02N 120.4 . . ?
C00V C02K H02O 119.1 . . ?
C038 C02K C00V 121.7(8) . . ?
C038 C02K H02O 119.1 . . ?
C01X C02L C02H 121.0(7) . . ?
C01X C02L H02P 119.5 . . ?
C02H C02L H02P 119.5 . . ?
C020 C02M H02Q 119.7 . . ?
C020 C02M C03G 120.6(8) . . ?
C03G C02M H02Q 119.7 . . ?
C01K C02N H02R 119.4 . . ?
C03E C02N C01K 121.2(8) . . ?
C03E C02N H02R 119.4 . . ?
C01B C02O P4 119.1(5) . . ?
C02S C02O P4 123.7(5) . . ?
C02S C02O C01B 117.2(6) . . ?
C00W C02P H02S 119.6 . . ?
C033 C02P C00W 120.8(9) . . ?
C033 C02P H02S 119.6 . . ?
C010 C02Q H02T 119.7 . . ?
C02J C02Q C010 120.6(8) . . ?
C02J C02Q H02T 119.7 . . ?
C02G C02R H02U 119.0 . . ?
C03G C02R C02G 122.0(8) . . ?
C03G C02R H02U 119.0 . . ?
C02O C02S H02V 118.9 . . ?
C02O C02S C032 122.2(7) . . ?
C032 C02S H02V 118.9 . . ?
C027 C02T H02W 120.0 . . ?
C027 C02T C031 120.1(7) . . ?
C031 C02T H02W 120.0 . . ?
C01Q C02U H02X 120.0 . . ?
C031 C02U C01Q 120.0(7) . . ?
C031 C02U H02X 120.0 . . ?
C01D C02V H02Y 119.8 . . ?
C032 C02V C01D 120.4(7) . . ?
C032 C02V H02Y 119.8 . . ?
N6 C02W C023 123.0(7) . . ?
N6 C02W H02Z 118.5 . . ?
C023 C02W H02Z 118.5 . . ?
H02 C02X H 109.5 . . ?
H02 C02X HA 109.5 . . ?
H C02X HA 109.5 . . ?
C037 C02X H02 109.5 . . ?
C037 C02X H 109.5 . . ?
C037 C02X HA 109.5 . . ?
C017 C02Y H1 120.0 . . ?
C02B C02Y C017 120.0(7) . . ?
C02B C02Y H1 120.0 . . ?
P1 C02Z H2 110.2 . . ?
P1 C02Z HB 110.2 . . ?
H2 C02Z HB 108.5 . . ?
C03A C02Z P1 107.7(4) . . ?
C03A C02Z H2 110.2 . . ?
C03A C02Z HB 110.2 . . ?
C021 C030 H030 119.7 . . ?
C033 C030 C021 120.6(9) . . ?
C033 C030 H030 119.7 . . ?
C02T C031 C02U 120.0(7) . . ?
C02T C031 H031 120.0 . . ?
C02U C031 H031 120.0 . . ?
C02S C032 H032 120.3 . . ?
C02V C032 C02S 119.4(8) . . ?
C02V C032 H032 120.3 . . ?
C02P C033 C030 119.5(8) . . ?
C02P C033 H033 120.2 . . ?
C030 C033 H033 120.2 . . ?
C00S C034 Fe2 69.1(4) . . ?
C02I C034 Fe2 71.3(5) . . ?
C02I C034 C00S 106.2(8) . . ?
C02I C034 C3 119.5(12) . . ?
C3 C034 Fe2 136.1(9) . . ?
C3 C034 C00S 132.5(12) . . ?
C02F C035 H03A 109.5 . . ?
C02F C035 H03B 109.5 . . ?
C02F C035 H03C 109.5 . . ?
H03A C035 H03B 109.5 . . ?
H03A C035 H03C 109.5 . . ?
H03B C035 H03C 109.5 . . ?
N3 C036 C01L 122.0(6) . . ?
N3 C036 H036 119.0 . . ?
C01L C036 H036 119.0 . . ?
C01F C037 H037 106.8 . . ?
C01H C037 C01F 109.2(6) . . ?
C01H C037 H037 106.8 . . ?
C02X C037 C01F 113.3(7) . . ?
C02X C037 C01H 113.4(7) . . ?
C02X C037 H037 106.8 . . ?
C02J C038 H038 119.7 . . ?
C02K C038 C02J 120.5(9) . . ?
C02K C038 H038 119.7 . . ?
Fe2 C039 H039 125.5 . . ?
C00T C039 Fe2 69.6(4) . . ?
C00T C039 H039 125.9 . . ?
C02I C039 Fe2 70.6(5) . . ?
C02I C039 C00T 108.3(9) . . ?
C02I C039 H039 125.9 . . ?
P2 C03A H03D 109.5 . . ?
P2 C03A H03E 109.5 . . ?
C02Z C03A P2 110.8(5) . . ?
C02Z C03A H03D 109.5 . . ?
C02Z C03A H03E 109.5 . . ?
H03D C03A H03E 108.1 . . ?
C01Z C03B H03F 109.5 . . ?
C01Z C03B H03G 109.5 . . ?
C01Z C03B H03H 109.5 . . ?
H03F C03B H03G 109.5 . . ?
H03F C03B H03H 109.5 . . ?
H03G C03B H03H 109.5 . . ?
Cl09 C03C H03V 109.2 . . ?
Cl09 C03C H03W 109.2 . . ?
Cl0B C03C Cl09 111.8(4) . . ?
Cl0B C03C H03V 109.2 . . ?
Cl0B C03C H03W 109.2 . . ?
H03V C03C H03W 107.9 . . ?
C01S C03D H03I 109.5 . . ?
C01S C03D H03J 109.5 . . ?
C01S C03D H03K 109.5 . . ?
H03I C03D H03J 109.5 . . ?
H03I C03D H03K 109.5 . . ?
H03J C03D H03K 109.5 . . ?
C01V C03E C02N 119.8(9) . . ?
C01V C03E H03L 120.1 . . ?
C02N C03E H03L 120.1 . . ?
H03M C03F H03N 109.5 . . ?
H03M C03F H03O 109.5 . . ?
H03N C03F H03O 109.5 . . ?
C03J C03F H03M 109.5 . . ?
C03J C03F H03N 109.5 . . ?
C03J C03F H03O 109.5 . . ?
C02M C03G C03J 121.3(10) . . ?
C02R C03G C02M 115.6(8) . . ?
C02R C03G C03J 123.1(10) . . ?
C01S C03H H03P 109.5 . . ?
C01S C03H H03Q 109.5 . . ?
C01S C03H H03R 109.5 . . ?
H03P C03H H03Q 109.5 . . ?
H03P C03H H03R 109.5 . . ?
H03Q C03H H03R 109.5 . . ?
H03S C03I H03T 109.5 . . ?
H03S C03I H03U 109.5 . . ?
H03T C03I H03U 109.5 . . ?
C03J C03I H03S 109.5 . . ?
C03J C03I H03T 109.5 . . ?
C03J C03I H03U 109.5 . . ?
C03G C03J C03F 111.2(8) . . ?
C03I C03J C03F 123.4(11) . . ?
C03I C03J C03G 115.6(12) . . ?
C034 C3 H3A 109.5 . . ?
C034 C3 H3B 109.5 . . ?
C034 C3 H3C 109.5 . . ?
H3A C3 H3B 109.5 . . ?
H3A C3 H3C 109.5 . . ?
H3B C3 H3C 109.5 . . ?

loop_
_geom_bond_atom_site_label_1
_geom_bond_atom_site_label_2
_geom_bond_distance
_geom_bond_site_symmetry_2
_geom_bond_publ_flag
Ru1 N4 2.083(6) . ?
Ru1 N5 2.106(5) . ?
Ru1 N3 2.105(5) . ?
Ru1 C2 2.054(6) . ?
Ru1 N6 2.079(6) . ?
Ru1 C1 2.047(6) . ?
Fe2 P3 2.2035(19) . ?
Fe2 P4 2.2076(19) . ?
Fe2 N2 1.946(5) . ?
Fe2 C00S 2.072(7) . ?
Fe2 C00T 2.093(7) . ?
Fe2 C02I 2.100(8) . ?
Fe2 C034 2.080(8) . ?
Fe2 C039 2.112(8) . ?
Fe1 P2 2.171(2) . ?
Fe1 P1 2.2019(18) . ?
Fe1 N1 1.943(5) . ?
Fe1 C00Y 2.105(7) . ?
Fe1 C01O 2.111(6) . ?
Fe1 C01W 2.092(7) . ?
Fe1 C01Z 2.116(7) . ?
Fe1 C025 2.080(7) . ?
P2 C018 1.843(6) . ?
P2 C01K 1.827(7) . ?
P2 C03A 1.864(7) . ?
P3 C00V 1.827(7) . ?
P3 C015 1.828(6) . ?
P3 C016 1.841(7) . ?
P1 C00M 1.824(6) . ?
P1 C01Q 1.825(8) . ?
P1 C02Z 1.838(7) . ?
P4 C00P 1.835(7) . ?
P4 C028 1.843(7) . ?
P4 C02O 1.831(6) . ?
P008 F00C 1.605(5) . ?
P008 F00D 1.593(5) . ?
P008 F00E 1.601(5) . ?
P008 F00H 1.577(5) . ?
P008 F00I 1.601(5) . ?
P008 F00J 1.589(5) . ?
Cl09 C03C 1.772(9) . ?
P00A F00F 1.577(5) . ?
P00A F00G 1.607(5) . ?
P00A F00L 1.576(6) . ?
P00A F01P 1.584(6) . ?
P00A F01U 1.586(7) . ?
P00A F022 1.563(7) . ?
Cl0B C03C 1.744(9) . ?
N1 C1 1.161(8) . ?
C00M C00O 1.394(10) . ?
C00M C01X 1.401(9) . ?
N4 C020 1.340(9) . ?
N4 C02G 1.351(9) . ?
C00O H00O 0.9500 . ?
C00O C01J 1.385(9) . ?
C00P C01R 1.385(10) . ?
C00P C01T 1.408(10) . ?
N5 C01E 1.337(9) . ?
N5 C02E 1.323(9) . ?
N2 C2 1.158(8) . ?
C00S H00S 0.9500 . ?
C00S C00T 1.351(11) . ?
C00S C034 1.465(13) . ?
C00T H00T 0.9500 . ?
C00T C039 1.415(11) . ?
N3 C01Y 1.336(8) . ?
N3 C036 1.356(7) . ?
C00V C010 1.407(10) . ?
C00V C02K 1.394(10) . ?
C00W H00W 0.9500 . ?
C00W C018 1.386(10) . ?
C00W C02P 1.385(10) . ?
C00Y H00Y 0.9500 . ?
C00Y C01O 1.409(9) . ?
C00Y C025 1.449(10) . ?
N6 C02B 1.357(9) . ?
N6 C02W 1.364(9) . ?
C010 H010 0.9500 . ?
C010 C02Q 1.397(11) . ?
C011 H011 0.9500 . ?
C011 C01E 1.384(10) . ?
C011 C01H 1.380(11) . ?
C012 C01L 1.397(11) . ?
C012 C01S 1.545(10) . ?
C012 C02A 1.380(9) . ?
C013 H013 0.9500 . ?
C013 C019 1.396(10) . ?
C013 C01V 1.389(14) . ?
C014 H014 0.9500 . ?
C014 C015 1.389(10) . ?
C014 C01A 1.382(9) . ?
C015 C01C 1.402(10) . ?
C016 H01A 0.9900 . ?
C016 H01B 0.9900 . ?
C016 C028 1.535(9) . ?
C017 C023 1.411(11) . ?
C017 C02F 1.516(11) . ?
C017 C02Y 1.405(11) . ?
C018 C021 1.371(11) . ?
C019 H019 0.9500 . ?
C019 C01K 1.400(10) . ?
C01A H01C 0.9500 . ?
C01A C01N 1.377(12) . ?
C01B H01D 0.9500 . ?
C01B C01D 1.405(9) . ?
C01B C02O 1.406(10) . ?
C01C H01E 0.9500 . ?
C01C C01G 1.390(9) . ?
C01D H01F 0.9500 . ?
C01D C02V 1.379(13) . ?
C01E H01G 0.9500 . ?
C01F H01H 0.9800 . ?
C01F H01I 0.9800 . ?
C01F H01J 0.9800 . ?
C01F C037 1.532(10) . ?
C01G H01K 0.9500 . ?
C01G C01N 1.391(11) . ?
C01H C029 1.378(12) . ?
C01H C037 1.530(10) . ?
C01J H01L 0.9500 . ?
C01J C02H 1.387(10) . ?
C01K C02N 1.383(12) . ?
C01L H01M 0.9500 . ?
C01L C036 1.360(10) . ?
C01M H01N 0.9500 . ?
C01M C01Q 1.369(10) . ?
C01M C027 1.391(11) . ?
C01N H01O 0.9500 . ?
C01O H01P 0.9500 . ?
C01O C01Z 1.422(10) . ?
C01Q C02U 1.409(10) . ?
C01R H01R 0.9500 . ?
C01R C026 1.401(10) . ?
C01S H01S 1.0000 . ?
C01S C03D 1.483(13) . ?
C01S C03H 1.512(12) . ?
C01T H01T 0.9500 . ?
C01T C024 1.377(11) . ?
C01V H01V 0.9500 . ?
C01V C03E 1.371(14) . ?
C01W H01W 0.9500 . ?
C01W C01Z 1.433(10) . ?
C01W C025 1.389(11) . ?
C01X H01X 0.9500 . ?
C01X C02L 1.377(8) . ?
C01Y H01Y 0.9500 . ?
C01Y C02A 1.375(9) . ?
C01Z C03B 1.482(13) . ?
C020 H020 0.9500 . ?
C020 C02M 1.383(11) . ?
C021 H021 0.9500 . ?
C021 C030 1.412(12) . ?
C023 H023 0.9500 . ?
C023 C02W 1.389(10) . ?
C024 H024 0.9500 . ?
C024 C02C 1.351(13) . ?
C025 H025 0.9500 . ?
C026 H026 0.9500 . ?
C026 C02C 1.382(14) . ?
C027 H027 0.9500 . ?
C027 C02T 1.364(12) . ?
C028 H02A 0.9900 . ?
C028 H02B 0.9900 . ?
C029 H029 0.9500 . ?
C029 C02E 1.397(9) . ?
C02A H02C 0.9500 . ?
C02B H02D 0.9500 . ?
C02B C02Y 1.399(11) . ?
C02C H02E 0.9500 . ?
C02D H02F 0.9800 . ?
C02D H02G 0.9800 . ?
C02D H02H 0.9800 . ?
C02D C02F 1.471(11) . ?
C02E H02I 0.9500 . ?
C02F H02J 1.0000 . ?
C02F C035 1.517(10) . ?
C02G H02K 0.9500 . ?
C02G C02R 1.394(11) . ?
C02H H02L 0.9500 . ?
C02H C02L 1.378(11) . ?
C02I H02M 0.9500 . ?
C02I C034 1.391(15) . ?
C02I C039 1.362(14) . ?
C02J H02N 0.9500 . ?
C02J C02Q 1.375(14) . ?
C02J C038 1.393(14) . ?
C02K H02O 0.9500 . ?
C02K C038 1.362(11) . ?
C02L H02P 0.9500 . ?
C02M H02Q 0.9500 . ?
C02M C03G 1.397(12) . ?
C02N H02R 0.9500 . ?
C02N C03E 1.380(12) . ?
C02O C02S 1.375(10) . ?
C02P H02S 0.9500 . ?
C02P C033 1.369(14) . ?
C02Q H02T 0.9500 . ?
C02R H02U 0.9500 . ?
C02R C03G 1.368(13) . ?
C02S H02V 0.9500 . ?
C02S C032 1.410(10) . ?
C02T H02W 0.9500 . ?
C02T C031 1.388(12) . ?
C02U H02X 0.9500 . ?
C02U C031 1.389(11) . ?
C02V H02Y 0.9500 . ?
C02V C032 1.365(12) . ?
C02W H02Z 0.9500 . ?
C02X H02 0.9800 . ?
C02X H 0.9800 . ?
C02X HA 0.9800 . ?
C02X C037 1.481(13) . ?
C02Y H1 0.9500 . ?
C02Z H2 0.9900 . ?
C02Z HB 0.9900 . ?
C02Z C03A 1.533(10) . ?
C030 H030 0.9500 . ?
C030 C033 1.372(15) . ?
C031 H031 0.9500 . ?
C032 H032 0.9500 . ?
C033 H033 0.9500 . ?
C034 C3 1.444(18) . ?
C035 H03A 0.9800 . ?
C035 H03B 0.9800 . ?
C035 H03C 0.9800 . ?
C036 H036 0.9500 . ?
C037 H037 1.0000 . ?
C038 H038 0.9500 . ?
C039 H039 0.9500 . ?
C03A H03D 0.9900 . ?
C03A H03E 0.9900 . ?
C03B H03F 0.9800 . ?
C03B H03G 0.9800 . ?
C03B H03H 0.9800 . ?
C03C H03V 0.9900 . ?
C03C H03W 0.9900 . ?
C03D H03I 0.9800 . ?
C03D H03J 0.9800 . ?
C03D H03K 0.9800 . ?
C03E H03L 0.9500 . ?
C03F H03M 0.9800 . ?
C03F H03N 0.9800 . ?
C03F H03O 0.9800 . ?
C03F C03J 1.523(13) . ?
C03G C03J 1.507(13) . ?
C03H H03P 0.9800 . ?
C03H H03Q 0.9800 . ?
C03H H03R 0.9800 . ?
C03I H03S 0.9800 . ?
C03I H03T 0.9800 . ?
C03I H03U 0.9800 . ?
C03I C03J 1.266(18) . ?
C3 H3A 0.9800 . ?
C3 H3B 0.9800 . ?
C3 H3C 0.9800 . ?

loop_
_geom_torsion_atom_site_label_1
_geom_torsion_atom_site_label_2
_geom_torsion_atom_site_label_3
_geom_torsion_atom_site_label_4
_geom_torsion
_geom_torsion_site_symmetry_1
_geom_torsion_site_symmetry_2
_geom_torsion_site_symmetry_3
_geom_torsion_site_symmetry_4
_geom_torsion_publ_flag
Ru1 N4 C020 C02M -172.4(6) . . . . ?
Ru1 N4 C02G C02R 172.3(6) . . . . ?
Ru1 N5 C01E C011 177.4(6) . . . . ?
Ru1 N5 C02E C029 -179.1(5) . . . . ?
Ru1 N3 C01Y C02A 175.0(5) . . . . ?
Ru1 N3 C036 C01L -175.6(6) . . . . ?
Ru1 N6 C02B C02Y -175.4(6) . . . . ?
Ru1 N6 C02W C023 173.7(5) . . . . ?
Fe2 P3 C00V C010 76.6(6) . . . . ?
Fe2 P3 C00V C02K -98.5(6) . . . . ?
Fe2 P3 C015 C014 -163.9(5) . . . . ?
Fe2 P3 C015 C01C 19.7(7) . . . . ?
Fe2 P3 C016 C028 15.8(5) . . . . ?
Fe2 P4 C00P C01R -4.2(6) . . . . ?
Fe2 P4 C00P C01T 174.4(5) . . . . ?
Fe2 P4 C028 C016 48.4(5) . . . . ?
Fe2 P4 C02O C01B 68.4(6) . . . . ?
Fe2 P4 C02O C02S -113.6(6) . . . . ?
Fe2 C00S C00T C039 60.7(6) . . . . ?
Fe2 C00S C034 C02I -62.1(6) . . . . ?
Fe2 C00S C034 C3 134.1(14) . . . . ?
Fe2 C00T C039 C02I 60.3(6) . . . . ?
Fe2 C02I C034 C00S 60.6(5) . . . . ?
Fe2 C02I C034 C3 -133.1(11) . . . . ?
Fe2 C02I C039 C00T -59.6(6) . . . . ?
Fe1 P2 C018 C00W -4.9(7) . . . . ?
Fe1 P2 C018 C021 178.9(6) . . . . ?
Fe1 P2 C01K C019 -81.8(6) . . . . ?
Fe1 P2 C01K C02N 92.7(7) . . . . ?
Fe1 P2 C03A C02Z -4.2(5) . . . . ?
Fe1 P1 C00M C00O 137.2(5) . . . . ?
Fe1 P1 C00M C01X -42.3(6) . . . . ?
Fe1 P1 C01Q C01M 64.5(6) . . . . ?
Fe1 P1 C01Q C02U -112.6(6) . . . . ?
Fe1 P1 C02Z C03A -50.8(4) . . . . ?
Fe1 C00Y C01O C01Z -59.4(5) . . . . ?
Fe1 C00Y C025 C01W 61.1(5) . . . . ?
Fe1 C01O C01Z C01W -60.2(5) . . . . ?
Fe1 C01O C01Z C03B 135.7(9) . . . . ?
Fe1 C01W C01Z C01O 60.8(5) . . . . ?
Fe1 C01W C01Z C03B -133.5(8) . . . . ?
Fe1 C01W C025 C00Y -60.9(5) . . . . ?
P2 C018 C021 C030 176.0(8) . . . . ?
P2 C01K C02N C03E -174.9(7) . . . . ?
P3 C00V C010 C02Q -175.4(6) . . . . ?
P3 C00V C02K C038 174.3(7) . . . . ?
P3 C015 C01C C01G 175.3(6) . . . . ?
P3 C016 C028 P4 -39.9(5) . . . . ?
P1 C00M C00O C01J -178.2(5) . . . . ?
P1 C00M C01X C02L 178.5(6) . . . . ?
P1 C01Q C02U C031 176.5(6) . . . . ?
P1 C02Z C03A P2 34.3(5) . . . . ?
P4 C00P C01R C026 179.5(5) . . . . ?
P4 C00P C01T C024 -178.9(6) . . . . ?
P4 C02O C02S C032 179.9(6) . . . . ?
C00M P1 C01Q C01M -70.6(7) . . . . ?
C00M P1 C01Q C02U 112.4(6) . . . . ?
C00M P1 C02Z C03A 76.0(5) . . . . ?
C00M C00O C01J C02H 0.6(11) . . . . ?
C00M C01X C02L C02H -1.2(11) . . . . ?
N4 C020 C02M C03G 0.1(12) . . . . ?
N4 C02G C02R C03G 0.3(14) . . . . ?
C00O C00M C01X C02L -1.0(11) . . . . ?
C00O C01J C02H C02L -2.8(11) . . . . ?
C00P P4 C028 C016 175.2(4) . . . . ?
C00P P4 C02O C01B -65.9(6) . . . . ?
C00P P4 C02O C02S 112.1(7) . . . . ?
C00P C01R C026 C02C -0.5(11) . . . . ?
C00P C01T C024 C02C -0.7(12) . . . . ?
C00S C00T C039 Fe2 -60.2(6) . . . . ?
C00S C00T C039 C02I 0.1(9) . . . . ?
C00T C00S C034 Fe2 62.5(5) . . . . ?
C00T C00S C034 C02I 0.4(9) . . . . ?
C00T C00S C034 C3 -163.3(13) . . . . ?
N3 C01Y C02A C012 2.2(10) . . . . ?
C00V P3 C015 C014 68.7(7) . . . . ?
C00V P3 C015 C01C -107.8(6) . . . . ?
C00V P3 C016 C028 142.0(5) . . . . ?
C00V C010 C02Q C02J 0.5(12) . . . . ?
C00V C02K C038 C02J 1.7(13) . . . . ?
C00W C018 C021 C030 -0.1(13) . . . . ?
C00W C02P C033 C030 -2.1(14) . . . . ?
C00Y C01O C01Z Fe1 59.2(5) . . . . ?
C00Y C01O C01Z C01W -1.0(8) . . . . ?
C00Y C01O C01Z C03B -165.1(9) . . . . ?
N6 C02B C02Y C017 2.4(13) . . . . ?
C010 C00V C02K C038 -0.9(12) . . . . ?
C011 C01H C029 C02E -1.9(12) . . . . ?
C011 C01H C037 C01F -82.9(10) . . . . ?
C011 C01H C037 C02X 149.7(8) . . . . ?
C012 C01L C036 N3 -1.1(13) . . . . ?
C013 C019 C01K P2 175.7(6) . . . . ?
C013 C019 C01K C02N 1.0(11) . . . . ?
C013 C01V C03E C02N 2.5(15) . . . . ?
C014 C015 C01C C01G -1.2(11) . . . . ?
C014 C01A C01N C01G 1.0(12) . . . . ?
C015 P3 C00V C010 -153.8(6) . . . . ?
C015 P3 C00V C02K 31.1(7) . . . . ?
C015 P3 C016 C028 -113.9(5) . . . . ?
C015 C014 C01A C01N -1.8(12) . . . . ?
C015 C01C C01G C01N 0.4(11) . . . . ?
C016 P3 C00V C010 -46.2(7) . . . . ?
C016 P3 C00V C02K 138.7(6) . . . . ?
C016 P3 C015 C014 -39.4(7) . . . . ?
C016 P3 C015 C01C 144.1(6) . . . . ?
C017 C023 C02W N6 0.9(10) . . . . ?
C018 P2 C01K C019 149.3(6) . . . . ?
C018 P2 C01K C02N -36.1(7) . . . . ?
C018 P2 C03A C02Z 123.8(4) . . . . ?
C018 C00W C02P C033 1.4(12) . . . . ?
C018 C021 C030 C033 -0.5(15) . . . . ?
C019 C013 C01V C03E -1.8(14) . . . . ?
C019 C01K C02N C03E -0.3(13) . . . . ?
C01A C014 C015 P3 -174.5(6) . . . . ?
C01A C014 C015 C01C 1.9(11) . . . . ?
C01B C01D C02V C032 -1.3(13) . . . . ?
C01B C02O C02S C032 -2.1(11) . . . . ?
C01C C01G C01N C01A -0.3(12) . . . . ?
C01D C01B C02O P4 179.5(6) . . . . ?
C01D C01B C02O C02S 1.4(11) . . . . ?
C01D C02V C032 C02S 0.6(13) . . . . ?
C01E N5 C02E C029 0.9(10) . . . . ?
C01E C011 C01H C029 0.3(12) . . . . ?
C01E C011 C01H C037 178.6(7) . . . . ?
C01H C011 C01E N5 2.0(12) . . . . ?
C01H C029 C02E N5 1.4(11) . . . . ?
C01J C02H C02L C01X 3.1(11) . . . . ?
C01K P2 C018 C00W 123.8(6) . . . . ?
C01K P2 C018 C021 -52.3(7) . . . . ?
C01K P2 C03A C02Z -132.2(4) . . . . ?
C01K C02N C03E C01V -1.5(15) . . . . ?
C01L C012 C01S C03D -175.0(10) . . . . ?
C01L C012 C01S C03H -48.5(12) . . . . ?
C01L C012 C02A C01Y -0.5(11) . . . . ?
C01M C01Q C02U C031 -0.6(11) . . . . ?
C01M C027 C02T C031 1.1(13) . . . . ?
C01O C00Y C025 Fe1 -61.3(5) . . . . ?
C01O C00Y C025 C01W -0.2(8) . . . . ?
C01Q P1 C00M C00O -89.1(6) . . . . ?
C01Q P1 C00M C01X 91.5(6) . . . . ?
C01Q P1 C02Z C03A -176.6(4) . . . . ?
C01Q C01M C027 C02T 0.8(13) . . . . ?
C01Q C02U C031 C02T 2.5(12) . . . . ?
C01R C00P C01T C024 -0.2(11) . . . . ?
C01R C026 C02C C024 -0.4(13) . . . . ?
C01S C012 C01L C036 -178.0(8) . . . . ?
C01S C012 C02A C01Y 177.4(7) . . . . ?
C01T C00P C01R C026 0.8(10) . . . . ?
C01T C024 C02C C026 1.0(14) . . . . ?
C01V C013 C019 C01K 0.0(12) . . . . ?
C01X C00M C00O C01J 1.3(11) . . . . ?
C01Y N3 C036 C01L 2.7(11) . . . . ?
C01Z C01W C025 Fe1 60.5(5) . . . . ?
C01Z C01W C025 C00Y -0.4(8) . . . . ?
C020 N4 C02G C02R -0.7(11) . . . . ?
C020 C02M C03G C02R -0.4(13) . . . . ?
C020 C02M C03G C03J 178.1(8) . . . . ?
C021 C030 C033 C02P 1.6(16) . . . . ?
C023 C017 C02F C02D 38.7(10) . . . . ?
C023 C017 C02F C035 -89.4(9) . . . . ?
C023 C017 C02Y C02B -4.9(12) . . . . ?
C025 C00Y C01O Fe1 60.1(4) . . . . ?
C025 C00Y C01O C01Z 0.7(7) . . . . ?
C025 C01W C01Z Fe1 -60.0(5) . . . . ?
C025 C01W C01Z C01O 0.8(8) . . . . ?
C025 C01W C01Z C03B 166.5(7) . . . . ?
C027 C01M C01Q P1 -178.2(6) . . . . ?
C027 C01M C01Q C02U -1.0(12) . . . . ?
C027 C02T C031 C02U -2.7(13) . . . . ?
C028 P4 C00P C01R -121.6(6) . . . . ?
C028 P4 C00P C01T 57.0(6) . . . . ?
C028 P4 C02O C01B -171.9(6) . . . . ?
C028 P4 C02O C02S 6.1(7) . . . . ?
C029 C01H C037 C01F 95.3(10) . . . . ?
C029 C01H C037 C02X -32.0(12) . . . . ?
C02A C012 C01L C036 0.0(12) . . . . ?
C02A C012 C01S C03D 7.2(13) . . . . ?
C02A C012 C01S C03H 133.7(9) . . . . ?
C02B N6 C02W C023 -3.5(9) . . . . ?
C02E N5 C01E C011 -2.6(10) . . . . ?
C02F C017 C023 C02W 179.9(7) . . . . ?
C02F C017 C02Y C02B 178.4(7) . . . . ?
C02G N4 C020 C02M 0.5(10) . . . . ?
C02G C02R C03G C02M 0.2(14) . . . . ?
C02G C02R C03G C03J -178.2(9) . . . . ?
C02K C00V C010 C02Q -0.2(11) . . . . ?
C02M C03G C03J C03F -113.4(12) . . . . ?
C02M C03G C03J C03I 99.4(18) . . . . ?
C02O P4 C00P C01R 130.8(6) . . . . ?
C02O P4 C00P C01T -50.6(6) . . . . ?
C02O P4 C028 C016 -81.0(5) . . . . ?
C02O C01B C01D C02V 0.3(12) . . . . ?
C02O C02S C032 C02V 1.1(12) . . . . ?
C02P C00W C018 P2 -176.4(6) . . . . ?
C02P C00W C018 C021 -0.3(11) . . . . ?
C02Q C02J C038 C02K -1.4(13) . . . . ?
C02R C03G C03J C03F 65.0(15) . . . . ?
C02R C03G C03J C03I -82.2(19) . . . . ?
C02W N6 C02B C02Y 1.9(11) . . . . ?
C02Y C017 C023 C02W 3.4(11) . . . . ?
C02Y C017 C02F C02D -144.9(8) . . . . ?
C02Y C017 C02F C035 87.0(9) . . . . ?
C02Z P1 C00M C00O 21.1(7) . . . . ?
C02Z P1 C00M C01X -158.3(6) . . . . ?
C02Z P1 C01Q C01M -178.4(6) . . . . ?
C02Z P1 C01Q C02U 4.5(7) . . . . ?
C034 C00S C00T Fe2 -61.0(5) . . . . ?
C034 C00S C00T C039 -0.3(9) . . . . ?
C034 C02I C039 Fe2 59.9(6) . . . . ?
C034 C02I C039 C00T 0.2(10) . . . . ?
C036 N3 C01Y C02A -3.2(10) . . . . ?
C037 C01H C029 C02E 179.9(7) . . . . ?
C038 C02J C02Q C010 0.3(12) . . . . ?
C039 C02I C034 Fe2 -61.0(6) . . . . ?
C039 C02I C034 C00S -0.4(10) . . . . ?
C039 C02I C034 C3 165.9(11) . . . . ?
C03A P2 C018 C00W -127.8(6) . . . . ?
C03A P2 C018 C021 56.1(7) . . . . ?
C03A P2 C01K C019 41.0(6) . . . . ?
C03A P2 C01K C02N -144.5(7) . . . . ?
